data_4501232
loop_
_publ_author_name
'Hisaki, Ichiro'
'Murai, Taketoshi'
'Yabuguchi, Hirohide'
'Shigemitsu, Hajime'
'Tohnai, Norimitsu'
'Miyata, Mikiji'

_publ_section_title
;
 Deoxycholamide Crystalline Frameworks as a Platform of Highly-Efficient
 Fluorescence Materials
;
_journal_issue 10
_journal_name_full 'Crystal Growth &amp; Design'
_journal_page_first 4652
_journal_paper_doi 10.1021/cg200935j
_journal_volume 11
_journal_year 2011
_chemical_formula_moiety 'C58 H88 O8'
_chemical_formula_sum 'C58 H88 O8'
_chemical_formula_weight 913.33
_space_group_IT_number 4
_symmetry_cell_setting monoclinic
_symmetry_Int_Tables_number 4
_symmetry_space_group_name_Hall 'P 2yb'
_symmetry_space_group_name_H-M 'P 1 21 1'
_atom_sites_solution_hydrogens geom
_atom_sites_solution_primary direct
_atom_sites_solution_secondary difmap
_cell_angle_alpha 90.0000
_cell_angle_beta 91.0190(19)
_cell_angle_gamma 90.0000
_cell_formula_units_Z 2
_cell_length_a 7.2948(3)
_cell_length_b 26.2511(9)
_cell_length_c 13.5197(6)
_cell_measurement_reflns_used 12162
_cell_measurement_temperature 213
_cell_measurement_theta_max 68.23
_cell_measurement_theta_min 3.27
_cell_volume 2588.57(18)
_computing_cell_refinement 'RAPID AUTO'
_computing_data_collection 'RAPID AUTO (Rigaku, ????)'
_computing_data_reduction 'RAPID AUTO'
_computing_molecular_graphics 'CrystalStructure 4.0'
_computing_publication_material 'CrystalStructure 4.0 (Rigaku, 2010)'
_computing_structure_refinement 'SHELXL97 (Sheldrick, 2008)'
_computing_structure_solution 'SIR2004 (Burla, et al., 2005)'
_diffrn_ambient_temperature 213
_diffrn_detector_area_resol_mean 10.000
_diffrn_measured_fraction_theta_full 0.992
_diffrn_measured_fraction_theta_max 0.992
_diffrn_measurement_device_type 'Rigaku R-AXIS RAPID'
_diffrn_measurement_method \w
_diffrn_radiation_type 'Cu K\a'
_diffrn_radiation_wavelength 1.54187
_diffrn_reflns_av_R_equivalents 0.0625
_diffrn_reflns_limit_h_max 8
_diffrn_reflns_limit_h_min -8
_diffrn_reflns_limit_k_max 31
_diffrn_reflns_limit_k_min -31
_diffrn_reflns_limit_l_max 16
_diffrn_reflns_limit_l_min -16
_diffrn_reflns_number 29364
_diffrn_reflns_theta_full 68.25
_diffrn_reflns_theta_max 68.25
_diffrn_standards_number 0
_exptl_absorpt_coefficient_mu 0.596
_exptl_absorpt_correction_T_max 0.971
_exptl_absorpt_correction_T_min 0.916
_exptl_absorpt_correction_type numerical
_exptl_absorpt_process_details 'NUMABS (Rigaku, 1999)'
_exptl_crystal_colour colorless
_exptl_crystal_density_diffrn 1.172
_exptl_crystal_density_method 'not measured'
_exptl_crystal_description chunk
_exptl_crystal_F_000 1000.00
_exptl_crystal_size_max 0.600
_exptl_crystal_size_mid 0.100
_exptl_crystal_size_min 0.050
_refine_diff_density_max 0.210
_refine_diff_density_min -0.210
_refine_ls_extinction_method none
_refine_ls_goodness_of_fit_ref 1.050
_refine_ls_hydrogen_treatment constr
_refine_ls_number_parameters 605
_refine_ls_number_reflns 9242
_refine_ls_number_restraints 2
_refine_ls_R_factor_gt 0.0722
_refine_ls_shift/su_max 0.000
_refine_ls_structure_factor_coef Fsqd
_refine_ls_weighting_details 'w = 1/[\s^2^(Fo^2^)+(0.0830P)^2^+0.0000P] where P=(Fo^2^+2Fc^2^)/3'
_refine_ls_weighting_scheme calc
_refine_ls_wR_factor_ref 0.2020
_reflns_number_gt 4411
_reflns_number_total 9242
_reflns_threshold_expression F^2^>2.0\s(F^2^)
_cod_data_source_file cg200935j_si_003.cif
_cod_data_source_block DCA_Naph
_cod_original_cell_volume 2588.56(17)
_cod_database_code 4501232

loop_
_symmetry_equiv_pos_site_id
_symmetry_equiv_pos_as_xyz
1 +X,+Y,+Z
2 -X,1/2+Y,-Z

loop_
_atom_site_label
_atom_site_type_symbol
_atom_site_fract_x
_atom_site_fract_y
_atom_site_fract_z
_atom_site_U_iso_or_equiv
_atom_site_adp_type
_atom_site_occupancy
_atom_site_symmetry_multiplicity
_atom_site_calc_flag
_atom_site_refinement_flags
O1 O 1.1119(7) 0.80252(16) 1.0047(4) 0.0725(12) Uani 1.0 2 d .
O2 O 1.1943(5) 0.77048(13) 0.5828(3) 0.0591(10) Uani 1.0 2 d .
O3 O 0.5864(6) 0.82369(14) 0.2137(3) 0.0667(11) Uani 1.0 2 d .
O4 O 0.7852(7) 0.81029(19) 0.0958(4) 0.0900(15) Uani 1.0 2 d .
O5 O 0.5549(6) 0.33292(14) 0.4953(4) 0.0732(12) Uani 1.0 2 d .
O6 O 0.6287(5) 0.36491(13) 0.9240(3) 0.0570(10) Uani 1.0 2 d .
O7 O 0.0226(8) 0.31041(17) 1.2835(4) 0.0672(14) Uani 1.0 2 d .
O8 O 0.2268(7) 0.32233(19) 1.4031(4) 0.0912(15) Uani 1.0 2 d .
C1 C 1.3804(8) 0.6987(3) 0.8859(4) 0.0624(16) Uani 1.0 2 d .
C2 C 1.3227(8) 0.7537(2) 0.9130(4) 0.0570(15) Uani 1.0 2 d .
C3 C 1.1651(8) 0.7509(2) 0.9830(5) 0.0560(15) Uani 1.0 2 d .
C4 C 1.0072(8) 0.7207(2) 0.9391(4) 0.0564(15) Uani 1.0 2 d .
C5 C 1.0630(8) 0.6664(2) 0.9086(4) 0.0567(15) Uani 1.0 2 d .
C6 C 0.9009(9) 0.6368(3) 0.8645(5) 0.0626(16) Uani 1.0 2 d .
C7 C 0.8422(8) 0.6569(2) 0.7633(4) 0.0558(15) Uani 1.0 2 d .
C8 C 1.0010(8) 0.6589(3) 0.6912(4) 0.0554(15) Uani 1.0 2 d .
C9 C 1.1643(8) 0.6886(2) 0.7361(4) 0.0501(14) Uani 1.0 2 d .
C10 C 1.2285(8) 0.6670(2) 0.8386(4) 0.0532(15) Uani 1.0 2 d .
C11 C 1.3165(8) 0.6945(3) 0.6610(4) 0.0549(15) Uani 1.0 2 d .
C12 C 1.2530(8) 0.7187(2) 0.5638(4) 0.0524(14) Uani 1.0 2 d .
C13 C 1.0914(8) 0.6885(2) 0.5164(4) 0.0503(14) Uani 1.0 2 d .
C14 C 0.9400(8) 0.6838(2) 0.5934(4) 0.0516(14) Uani 1.0 2 d .
C15 C 0.7785(8) 0.6620(3) 0.5349(4) 0.0595(16) Uani 1.0 2 d .
C16 C 0.7926(8) 0.6873(3) 0.4331(4) 0.0648(17) Uani 1.0 2 d .
C17 C 0.9821(8) 0.7144(2) 0.4305(4) 0.0504(14) Uani 1.0 2 d .
C18 C 1.1641(9) 0.63511(19) 0.4826(4) 0.0604(16) Uani 1.0 2 d .
C19 C 1.3068(9) 0.6123(3) 0.8279(5) 0.0686(18) Uani 1.0 2 d .
C20 C 1.0621(8) 0.7132(3) 0.3246(4) 0.0555(15) Uani 1.0 2 d .
C21 C 1.2494(8) 0.7393(3) 0.3186(5) 0.0672(17) Uani 1.0 2 d .
C22 C 0.9249(9) 0.7358(2) 0.2480(4) 0.0626(16) Uani 1.0 2 d .
C23 C 0.8731(10) 0.7917(3) 0.2631(5) 0.0735(19) Uani 1.0 2 d .
C24 C 0.7485(10) 0.8091(3) 0.1836(5) 0.0636(17) Uani 1.0 2 d .
C25 C 0.8099(8) 0.4381(2) 0.6230(4) 0.0594(16) Uani 1.0 2 d .
C26 C 0.7585(8) 0.3838(2) 0.5930(4) 0.0584(15) Uani 1.0 2 d .
C27 C 0.5995(8) 0.3853(3) 0.5189(4) 0.0586(16) Uani 1.0 2 d .
C28 C 0.4369(8) 0.4125(2) 0.5607(4) 0.0556(15) Uani 1.0 2 d .
C29 C 0.4859(8) 0.4671(2) 0.5927(4) 0.0547(15) Uani 1.0 2 d .
C30 C 0.3182(8) 0.4954(2) 0.6337(4) 0.0574(16) Uani 1.0 2 d .
C31 C 0.2665(8) 0.4748(3) 0.7344(4) 0.0614(16) Uani 1.0 2 d .
C32 C 0.4236(8) 0.4754(2) 0.8090(4) 0.0496(14) Uani 1.0 2 d .
C33 C 0.5897(8) 0.4469(2) 0.7675(4) 0.0482(13) Uani 1.0 2 d .
C34 C 0.6495(8) 0.4689(2) 0.6666(4) 0.0526(14) Uani 1.0 2 d .
C35 C 0.7446(8) 0.4417(3) 0.8456(4) 0.0543(15) Uani 1.0 2 d .
C36 C 0.6839(8) 0.4172(2) 0.9434(4) 0.0524(14) Uani 1.0 2 d .
C37 C 0.5213(8) 0.44656(19) 0.9871(4) 0.0482(14) Uani 1.0 2 d .
C38 C 0.3700(7) 0.4500(2) 0.9056(4) 0.0495(14) Uani 1.0 2 d .
C39 C 0.2037(9) 0.4703(3) 0.9607(4) 0.0655(17) Uani 1.0 2 d .
C40 C 0.2206(9) 0.4454(3) 1.0634(4) 0.0653(17) Uani 1.0 2 d .
C41 C 0.4149(8) 0.4207(2) 1.0709(4) 0.0534(15) Uani 1.0 2 d .
C42 C 0.5897(9) 0.4996(2) 1.0195(4) 0.0612(16) Uani 1.0 2 d .
C43 C 0.7198(9) 0.5242(2) 0.6792(5) 0.0660(17) Uani 1.0 2 d .
C44 C 0.4920(8) 0.4215(2) 1.1775(4) 0.0534(15) Uani 1.0 2 d .
C45 C 0.6812(8) 0.3985(3) 1.1884(5) 0.0678(17) Uani 1.0 2 d .
C46 C 0.3582(9) 0.3994(2) 1.2527(4) 0.0612(16) Uani 1.0 2 d .
C47 C 0.3122(10) 0.3437(3) 1.2360(5) 0.0734(19) Uani 1.0 2 d .
C48 C 0.1849(10) 0.3241(3) 1.3150(5) 0.0625(17) Uani 1.0 2 d .
C49 C 1.0064(18) 0.5600(5) 0.2127(8) 0.115(4) Uani 1.0 2 d .
C50 C 1.054(3) 0.5254(5) 0.2803(12) 0.159(5) Uani 1.0 2 d .
C51 C 0.943(4) 0.5083(5) 0.3439(13) 0.180(8) Uani 1.0 2 d .
C52 C 0.767(3) 0.5240(6) 0.3539(9) 0.161(6) Uani 1.0 2 d .
C53 C 0.526(3) 0.5822(8) 0.2820(15) 0.206(11) Uani 1.0 2 d .
C54 C 0.468(3) 0.6179(9) 0.217(2) 0.230(16) Uani 1.0 2 d .
C55 C 0.599(3) 0.6341(5) 0.1454(11) 0.160(6) Uani 1.0 2 d .
C56 C 0.772(2) 0.6146(5) 0.1428(7) 0.131(4) Uani 1.0 2 d .
C57 C 0.8192(16) 0.5799(4) 0.2122(6) 0.095(3) Uani 1.0 2 d .
C58 C 0.696(2) 0.5635(4) 0.2829(7) 0.119(4) Uani 1.0 2 d .
H1A H 1.4831 0.7004 0.8402 0.0749 Uiso 1.0 2 calc R
H1B H 1.4243 0.6814 0.9460 0.0749 Uiso 1.0 2 calc R
H2A H 1.4260 0.7717 0.9444 0.0684 Uiso 1.0 2 calc R
H2B H 1.2856 0.7723 0.8531 0.0684 Uiso 1.0 2 calc R
H2 H 1.2546 0.7905 0.5487 0.0709 Uiso 1.0 2 calc R
H3 H 1.2073 0.7342 1.0450 0.0671 Uiso 1.0 2 calc R
H3A H 0.5212 0.8315 0.1651 0.0800 Uiso 1.0 2 calc R
H4A H 0.9585 0.7388 0.8808 0.0677 Uiso 1.0 2 calc R
H4B H 0.9092 0.7186 0.9876 0.0677 Uiso 1.0 2 calc R
H5 H 1.1026 0.6483 0.9696 0.0681 Uiso 1.0 2 calc R
H5A H 0.4684 0.3322 0.4547 0.0878 Uiso 1.0 2 calc R
H6A H 0.9347 0.6008 0.8585 0.0752 Uiso 1.0 2 calc R
H6B H 0.7972 0.6390 0.9093 0.0752 Uiso 1.0 2 calc R
H6 H 0.7156 0.3455 0.9371 0.0684 Uiso 1.0 2 calc R
H7A H 0.7914 0.6912 0.7708 0.0670 Uiso 1.0 2 calc R
H7B H 0.7452 0.6350 0.7358 0.0670 Uiso 1.0 2 calc R
H7 H -0.0414 0.3010 1.3166 0.0529 Uiso 1.0 2 calc R
H8 H 1.0411 0.6236 0.6774 0.0664 Uiso 1.0 2 calc R
H9 H 1.1184 0.7234 0.7490 0.0602 Uiso 1.0 2 calc R
H11A H 1.4145 0.7155 0.6902 0.0659 Uiso 1.0 2 calc R
H11B H 1.3680 0.6608 0.6471 0.0659 Uiso 1.0 2 calc R
H12 H 1.3565 0.7192 0.5175 0.0628 Uiso 1.0 2 calc R
H14 H 0.9051 0.7191 0.6104 0.0619 Uiso 1.0 2 calc R
H15A H 0.6623 0.6707 0.5661 0.0714 Uiso 1.0 2 calc R
H15B H 0.7880 0.6249 0.5295 0.0714 Uiso 1.0 2 calc R
H16A H 0.6934 0.7120 0.4233 0.0777 Uiso 1.0 2 calc R
H16B H 0.7836 0.6616 0.3807 0.0777 Uiso 1.0 2 calc R
H17 H 0.9632 0.7506 0.4488 0.0604 Uiso 1.0 2 calc R
H18A H 1.0645 0.6159 0.4520 0.0725 Uiso 1.0 2 calc R
H18B H 1.2116 0.6166 0.5396 0.0725 Uiso 1.0 2 calc R
H18C H 1.2610 0.6398 0.4352 0.0725 Uiso 1.0 2 calc R
H19A H 1.3419 0.5993 0.8926 0.0824 Uiso 1.0 2 calc R
H19B H 1.4133 0.6132 0.7860 0.0824 Uiso 1.0 2 calc R
H19C H 1.2140 0.5904 0.7984 0.0824 Uiso 1.0 2 calc R
H20 H 1.0800 0.6770 0.3070 0.0665 Uiso 1.0 2 calc R
H21A H 1.2811 0.7437 0.2497 0.0806 Uiso 1.0 2 calc R
H21B H 1.3415 0.7183 0.3515 0.0806 Uiso 1.0 2 calc R
H21C H 1.2443 0.7723 0.3507 0.0806 Uiso 1.0 2 calc R
H22A H 0.9773 0.7323 0.1821 0.0751 Uiso 1.0 2 calc R
H22B H 0.8124 0.7154 0.2489 0.0751 Uiso 1.0 2 calc R
H23A H 0.8136 0.7957 0.3270 0.0882 Uiso 1.0 2 calc R
H23B H 0.9842 0.8127 0.2638 0.0882 Uiso 1.0 2 calc R
H25A H 0.8553 0.4561 0.5648 0.0713 Uiso 1.0 2 calc R
H25B H 0.9102 0.4367 0.6721 0.0713 Uiso 1.0 2 calc R
H26A H 0.8641 0.3670 0.5633 0.0701 Uiso 1.0 2 calc R
H26B H 0.7235 0.3644 0.6515 0.0701 Uiso 1.0 2 calc R
H27 H 0.6387 0.4029 0.4582 0.0703 Uiso 1.0 2 calc R
H28A H 0.3921 0.3936 0.6178 0.0667 Uiso 1.0 2 calc R
H28B H 0.3381 0.4137 0.5107 0.0667 Uiso 1.0 2 calc R
H29 H 0.5237 0.4856 0.5326 0.0656 Uiso 1.0 2 calc R
H30A H 0.3463 0.5318 0.6394 0.0689 Uiso 1.0 2 calc R
H30B H 0.2141 0.4916 0.5876 0.0689 Uiso 1.0 2 calc R
H31A H 0.1654 0.4952 0.7601 0.0737 Uiso 1.0 2 calc R
H31B H 0.2225 0.4397 0.7265 0.0737 Uiso 1.0 2 calc R
H32 H 0.4589 0.5111 0.8227 0.0595 Uiso 1.0 2 calc R
H33 H 0.5469 0.4118 0.7536 0.0578 Uiso 1.0 2 calc R
H35A H 0.7947 0.4756 0.8599 0.0651 Uiso 1.0 2 calc R
H35B H 0.8432 0.4211 0.8179 0.0651 Uiso 1.0 2 calc R
H36 H 0.7880 0.4175 0.9914 0.0629 Uiso 1.0 2 calc R
H38 H 0.3395 0.4143 0.8881 0.0594 Uiso 1.0 2 calc R
H39A H 0.0891 0.4602 0.9271 0.0786 Uiso 1.0 2 calc R
H39B H 0.2078 0.5075 0.9658 0.0786 Uiso 1.0 2 calc R
H40A H 0.1255 0.4194 1.0712 0.0784 Uiso 1.0 2 calc R
H40B H 0.2062 0.4711 1.1154 0.0784 Uiso 1.0 2 calc R
H41 H 0.4003 0.3845 1.0522 0.0641 Uiso 1.0 2 calc R
H42A H 0.6340 0.5180 0.9624 0.0734 Uiso 1.0 2 calc R
H42B H 0.6886 0.4959 1.0680 0.0734 Uiso 1.0 2 calc R
H42C H 0.4897 0.5184 1.0486 0.0734 Uiso 1.0 2 calc R
H43A H 0.7417 0.5389 0.6146 0.0792 Uiso 1.0 2 calc R
H43B H 0.8332 0.5241 0.7178 0.0792 Uiso 1.0 2 calc R
H43C H 0.6286 0.5443 0.7130 0.0792 Uiso 1.0 2 calc R
H44 H 0.5062 0.4579 1.1950 0.0641 Uiso 1.0 2 calc R
H45A H 0.7651 0.4164 1.1457 0.0813 Uiso 1.0 2 calc R
H45B H 0.6767 0.3628 1.1698 0.0813 Uiso 1.0 2 calc R
H45C H 0.7233 0.4015 1.2566 0.0813 Uiso 1.0 2 calc R
H46A H 0.4116 0.4033 1.3193 0.0734 Uiso 1.0 2 calc R
H46B H 0.2444 0.4192 1.2499 0.0734 Uiso 1.0 2 calc R
H47A H 0.4254 0.3236 1.2371 0.0881 Uiso 1.0 2 calc R
H47B H 0.2534 0.3396 1.1707 0.0881 Uiso 1.0 2 calc R
H49 H 1.0913 0.5714 0.1661 0.1375 Uiso 1.0 2 calc R
H50 H 1.1751 0.5131 0.2811 0.1910 Uiso 1.0 2 calc R
H51 H 0.9862 0.4829 0.3875 0.2156 Uiso 1.0 2 calc R
H52 H 0.6916 0.5105 0.4033 0.1933 Uiso 1.0 2 calc R
H53 H 0.4436 0.5699 0.3288 0.2468 Uiso 1.0 2 calc R
H54 H 0.3486 0.6314 0.2186 0.2762 Uiso 1.0 2 calc R
H55 H 0.5638 0.6590 0.0987 0.1924 Uiso 1.0 2 calc R
H56 H 0.8552 0.6249 0.0944 0.1575 Uiso 1.0 2 calc R
H1 H 1.0044 0.8019 1.0301 0.0687 Uiso 1.0 2 calc R

loop_
_atom_site_aniso_label
_atom_site_aniso_U_11
_atom_site_aniso_U_22
_atom_site_aniso_U_33
_atom_site_aniso_U_12
_atom_site_aniso_U_13
_atom_site_aniso_U_23
O1 0.074(4) 0.064(3) 0.080(3) -0.003(3) 0.010(3) -0.027(3)
O2 0.067(3) 0.048(3) 0.062(3) -0.001(2) 0.004(2) 0.0030(18)
O3 0.078(3) 0.070(3) 0.053(3) 0.015(3) 0.002(2) 0.006(2)
O4 0.089(4) 0.123(4) 0.058(3) 0.044(3) 0.002(3) 0.006(3)
O5 0.072(4) 0.069(3) 0.079(3) 0.008(3) -0.006(3) -0.030(3)
O6 0.063(3) 0.046(3) 0.061(3) 0.0070(19) -0.008(2) -0.0017(19)
O7 0.069(4) 0.070(3) 0.063(3) -0.018(3) 0.005(3) 0.008(3)
O8 0.093(4) 0.121(4) 0.060(3) -0.042(3) -0.000(3) 0.011(3)
C1 0.061(4) 0.076(5) 0.050(4) 0.006(4) -0.003(3) 0.002(3)
C2 0.051(4) 0.067(4) 0.053(4) -0.007(3) -0.000(3) -0.013(3)
C3 0.058(4) 0.052(4) 0.057(4) -0.001(3) 0.001(3) -0.007(3)
C4 0.064(4) 0.057(4) 0.048(4) -0.008(3) 0.006(3) -0.008(3)
C5 0.068(5) 0.059(4) 0.043(3) -0.002(4) -0.003(3) -0.002(3)
C6 0.075(5) 0.057(4) 0.056(4) -0.013(4) 0.003(4) -0.001(3)
C7 0.066(4) 0.052(4) 0.050(4) -0.012(3) 0.010(3) 0.001(3)
C8 0.059(4) 0.061(4) 0.047(4) 0.004(3) 0.003(3) -0.001(3)
C9 0.050(4) 0.049(4) 0.051(4) -0.002(3) -0.006(3) 0.005(3)
C10 0.067(4) 0.048(4) 0.045(3) -0.002(3) 0.002(3) -0.004(3)
C11 0.055(4) 0.071(4) 0.039(3) 0.002(3) 0.003(3) 0.003(3)
C12 0.054(4) 0.053(4) 0.050(4) 0.009(3) 0.003(3) -0.005(3)
C13 0.059(4) 0.051(4) 0.041(3) 0.005(3) -0.001(3) -0.002(3)
C14 0.060(4) 0.052(4) 0.043(3) 0.001(3) 0.014(3) -0.003(3)
C15 0.065(4) 0.061(4) 0.052(4) -0.005(4) -0.003(3) -0.003(3)
C16 0.065(5) 0.079(5) 0.050(4) -0.005(4) -0.001(3) 0.003(3)
C17 0.056(4) 0.052(4) 0.043(3) -0.000(3) -0.000(3) 0.003(3)
C18 0.086(5) 0.046(4) 0.049(4) 0.009(3) 0.004(3) -0.002(3)
C19 0.092(6) 0.058(4) 0.056(4) 0.015(4) -0.001(4) 0.005(3)
C20 0.068(5) 0.056(4) 0.042(3) 0.006(3) 0.005(3) -0.000(3)
C21 0.070(5) 0.079(5) 0.052(4) 0.003(4) 0.009(4) 0.009(3)
C22 0.083(5) 0.058(4) 0.046(4) 0.006(4) -0.002(3) 0.002(3)
C23 0.097(6) 0.061(5) 0.062(4) 0.013(4) -0.010(4) -0.001(3)
C24 0.074(5) 0.062(4) 0.055(4) 0.020(4) -0.007(4) -0.003(4)
C25 0.064(5) 0.062(4) 0.053(4) -0.005(4) 0.000(3) 0.001(3)
C26 0.061(4) 0.058(4) 0.057(4) 0.002(3) 0.002(3) -0.008(3)
C27 0.067(5) 0.062(4) 0.047(4) -0.000(4) -0.001(3) -0.013(3)
C28 0.055(4) 0.058(4) 0.053(4) -0.001(3) -0.006(3) -0.006(3)
C29 0.071(5) 0.051(4) 0.042(3) -0.002(3) -0.009(3) 0.005(3)
C30 0.066(5) 0.055(4) 0.050(4) 0.007(3) -0.004(3) 0.001(3)
C31 0.070(5) 0.063(4) 0.050(4) 0.008(4) -0.011(3) -0.003(3)
C32 0.055(4) 0.051(4) 0.043(3) 0.007(3) -0.000(3) -0.000(3)
C33 0.059(4) 0.044(3) 0.041(3) 0.001(3) -0.006(3) 0.000(3)
C34 0.056(4) 0.049(4) 0.053(4) -0.000(3) 0.001(3) 0.006(3)
C35 0.052(4) 0.061(4) 0.049(4) 0.000(3) 0.002(3) 0.005(3)
C36 0.053(4) 0.048(4) 0.056(4) 0.002(3) -0.007(3) -0.004(3)
C37 0.056(4) 0.041(3) 0.047(3) -0.003(3) -0.004(3) 0.001(3)
C38 0.051(4) 0.055(4) 0.042(3) 0.001(3) 0.001(3) 0.001(3)
C39 0.059(4) 0.082(5) 0.055(4) 0.004(4) -0.003(3) -0.006(4)
C40 0.072(5) 0.073(4) 0.052(4) 0.010(4) 0.009(3) 0.000(3)
C41 0.064(4) 0.052(4) 0.044(4) 0.003(3) 0.002(3) -0.006(3)
C42 0.072(5) 0.057(4) 0.054(4) -0.000(3) -0.003(3) -0.011(3)
C43 0.079(5) 0.055(4) 0.063(4) -0.022(4) -0.006(4) 0.001(3)
C44 0.069(5) 0.052(4) 0.039(3) -0.007(3) -0.001(3) -0.004(3)
C45 0.070(5) 0.077(5) 0.056(4) -0.002(4) -0.007(4) 0.002(3)
C46 0.081(5) 0.051(4) 0.052(4) -0.012(4) 0.001(3) 0.001(3)
C47 0.103(6) 0.057(4) 0.060(4) -0.018(4) 0.016(4) -0.006(3)
C48 0.081(5) 0.052(4) 0.054(4) -0.015(4) 0.004(4) 0.003(3)
C49 0.157(11) 0.090(7) 0.097(7) -0.013(7) 0.023(7) -0.027(6)
C50 0.229(17) 0.090(9) 0.160(13) 0.016(10) 0.031(12) -0.049(9)
C51 0.29(3) 0.096(10) 0.153(14) -0.018(14) 0.032(15) -0.004(9)
C52 0.252(17) 0.154(13) 0.079(7) -0.086(12) 0.050(10) -0.015(8)
C53 0.106(13) 0.26(3) 0.25(3) -0.065(13) 0.074(14) -0.18(2)
C54 0.135(15) 0.22(3) 0.33(4) 0.067(15) -0.038(16) -0.18(3)
C55 0.188(16) 0.126(10) 0.164(13) 0.026(11) -0.079(12) -0.065(9)
C56 0.193(13) 0.121(9) 0.078(7) -0.045(9) -0.029(8) 0.010(6)
C57 0.139(9) 0.084(6) 0.063(5) -0.025(6) 0.016(6) -0.018(5)
C58 0.188(12) 0.106(7) 0.064(6) -0.055(8) 0.033(7) -0.014(6)

loop_
_atom_type_symbol
_atom_type_description
_atom_type_scat_dispersion_real
_atom_type_scat_dispersion_imag
_atom_type_scat_source
C C 0.0181 0.0091
;
International Tables for Crystallography
(1992, Vol. C, Tables 4.2.6.8 and 6.1.1.4)
;
H H 0.0000 0.0000
;
International Tables for Crystallography
(1992, Vol. C, Table 6.1.1.4)
;
O O 0.0492 0.0322
;
International Tables for Crystallography
(1992, Vol. C, Tables 4.2.6.8 and 6.1.1.4)
;

loop_
_geom_angle_atom_site_label_1
_geom_angle_atom_site_label_2
_geom_angle_atom_site_label_3
_geom_angle
_geom_angle_publ_flag
C2 C1 C10 114.3(5) yes
C1 C2 C3 108.5(5) yes
O1 C3 C2 107.0(5) yes
O1 C3 C4 111.5(5) yes
C2 C3 C4 111.4(5) yes
C3 C4 C5 112.8(5) yes
C4 C5 C6 111.6(5) yes
C4 C5 C10 111.5(5) yes
C6 C5 C10 111.9(5) yes
C5 C6 C7 112.3(5) yes
C6 C7 C8 112.4(5) yes
C7 C8 C9 110.8(5) yes
C7 C8 C14 110.7(5) yes
C9 C8 C14 109.5(5) yes
C8 C9 C10 112.5(5) yes
C8 C9 C11 110.8(5) yes
C10 C9 C11 114.7(5) yes
C1 C10 C5 108.7(5) yes
C1 C10 C9 112.3(5) yes
C1 C10 C19 106.2(5) yes
C5 C10 C9 108.7(5) yes
C5 C10 C19 109.9(5) yes
C9 C10 C19 111.0(5) yes
C9 C11 C12 113.8(5) yes
O2 C12 C11 108.9(5) yes
O2 C12 C13 109.1(5) yes
C11 C12 C13 111.2(5) yes
C12 C13 C14 108.1(4) yes
C12 C13 C17 117.5(5) yes
C12 C13 C18 108.6(5) yes
C14 C13 C17 100.2(5) yes
C14 C13 C18 112.1(5) yes
C17 C13 C18 110.2(5) yes
C8 C14 C13 114.7(5) yes
C8 C14 C15 119.9(5) yes
C13 C14 C15 103.7(4) yes
C14 C15 C16 103.9(5) yes
C15 C16 C17 107.0(5) yes
C13 C17 C16 103.1(5) yes
C13 C17 C20 118.9(5) yes
C16 C17 C20 111.0(5) yes
C17 C20 C21 112.9(5) yes
C17 C20 C22 111.1(5) yes
C21 C20 C22 111.1(5) yes
C20 C22 C23 116.0(5) yes
C22 C23 C24 110.6(5) yes
O3 C24 O4 120.5(6) yes
O3 C24 C23 114.4(6) yes
O4 C24 C23 125.1(7) yes
C26 C25 C34 113.9(5) yes
C25 C26 C27 109.5(5) yes
O5 C27 C26 106.7(5) yes
O5 C27 C28 111.1(5) yes
C26 C27 C28 111.2(5) yes
C27 C28 C29 111.6(5) yes
C28 C29 C30 111.6(5) yes
C28 C29 C34 112.6(5) yes
C30 C29 C34 111.2(5) yes
C29 C30 C31 111.2(5) yes
C30 C31 C32 113.4(5) yes
C31 C32 C33 110.1(5) yes
C31 C32 C38 111.4(5) yes
C33 C32 C38 108.5(5) yes
C32 C33 C34 112.1(5) yes
C32 C33 C35 111.5(4) yes
C34 C33 C35 115.0(5) yes
C25 C34 C29 108.5(5) yes
C25 C34 C33 111.5(5) yes
C25 C34 C43 106.3(5) yes
C29 C34 C33 109.3(5) yes
C29 C34 C43 110.5(5) yes
C33 C34 C43 110.5(5) yes
C33 C35 C36 114.0(5) yes
O6 C36 C35 108.8(5) yes
O6 C36 C37 109.2(5) yes
C35 C36 C37 110.8(5) yes
C36 C37 C38 107.4(4) yes
C36 C37 C41 117.6(5) yes
C36 C37 C42 108.3(5) yes
C38 C37 C41 100.8(5) yes
C38 C37 C42 111.9(5) yes
C41 C37 C42 110.7(5) yes
C32 C38 C37 116.4(5) yes
C32 C38 C39 118.9(5) yes
C37 C38 C39 103.6(4) yes
C38 C39 C40 103.9(5) yes
C39 C40 C41 107.0(5) yes
C37 C41 C40 103.8(5) yes
C37 C41 C44 120.2(5) yes
C40 C41 C44 111.9(5) yes
C41 C44 C45 113.8(5) yes
C41 C44 C46 112.9(5) yes
C45 C44 C46 112.0(5) yes
C44 C46 C47 114.0(5) yes
C46 C47 C48 111.0(5) yes
O7 C48 O8 121.1(6) yes
O7 C48 C47 115.3(6) yes
O8 C48 C47 123.6(6) yes
C50 C49 C57 118.7(12) yes
C49 C50 C51 122.8(17) yes
C50 C51 C52 125.1(16) yes
C51 C52 C58 117.3(14) yes
C54 C53 C58 123.1(18) yes
C53 C54 C55 115.9(19) yes
C54 C55 C56 122.3(15) yes
C55 C56 C57 117.4(12) yes
C49 C57 C56 118.1(10) yes
C49 C57 C58 119.9(9) yes
C56 C57 C58 122.0(12) yes
C52 C58 C53 124.6(14) yes
C52 C58 C57 116.1(13) yes
C53 C58 C57 119.3(12) yes
C3 O1 H1 108.197 no
C12 O2 H2 109.469 no
C24 O3 H3A 109.471 no
C27 O5 H5A 109.458 no
C36 O6 H6 109.465 no
C48 O7 H7 120.122 no
C2 C1 H1A 108.701 no
C2 C1 H1B 108.692 no
C10 C1 H1A 108.684 no
C10 C1 H1B 108.681 no
H1A C1 H1B 107.606 no
C1 C2 H2A 110.005 no
C1 C2 H2B 110.004 no
C3 C2 H2A 110.001 no
C3 C2 H2B 109.997 no
H2A C2 H2B 108.360 no
O1 C3 H3 108.976 no
C2 C3 H3 108.978 no
C4 C3 H3 108.975 no
C3 C4 H4A 109.043 no
C3 C4 H4B 109.041 no
C5 C4 H4A 109.040 no
C5 C4 H4B 109.035 no
H4A C4 H4B 107.811 no
C4 C5 H5 107.168 no
C6 C5 H5 107.176 no
C10 C5 H5 107.168 no
C5 C6 H6A 109.151 no
C5 C6 H6B 109.157 no
C7 C6 H6A 109.155 no
C7 C6 H6B 109.150 no
H6A C6 H6B 107.870 no
C6 C7 H7A 109.121 no
C6 C7 H7B 109.117 no
C8 C7 H7A 109.128 no
C8 C7 H7B 109.111 no
H7A C7 H7B 107.859 no
C7 C8 H8 108.624 no
C9 C8 H8 108.617 no
C14 C8 H8 108.615 no
C8 C9 H9 106.036 no
C10 C9 H9 106.042 no
C11 C9 H9 106.031 no
C9 C11 H11A 108.805 no
C9 C11 H11B 108.809 no
C12 C11 H11A 108.822 no
C12 C11 H11B 108.806 no
H11A C11 H11B 107.675 no
O2 C12 H12 109.194 no
C11 C12 H12 109.200 no
C13 C12 H12 109.198 no
C8 C14 H14 105.810 no
C13 C14 H14 105.809 no
C15 C14 H14 105.813 no
C14 C15 H15A 110.970 no
C14 C15 H15B 110.964 no
C16 C15 H15A 110.974 no
C16 C15 H15B 110.970 no
H15A C15 H15B 108.974 no
C15 C16 H16A 110.321 no
C15 C16 H16B 110.326 no
C17 C16 H16A 110.310 no
C17 C16 H16B 110.321 no
H16A C16 H16B 108.564 no
C13 C17 H17 107.771 no
C16 C17 H17 107.778 no
C20 C17 H17 107.774 no
C13 C18 H18A 109.463 no
C13 C18 H18B 109.464 no
C13 C18 H18C 109.459 no
H18A C18 H18B 109.492 no
H18A C18 H18C 109.470 no
H18B C18 H18C 109.479 no
C10 C19 H19A 109.470 no
C10 C19 H19B 109.470 no
C10 C19 H19C 109.464 no
H19A C19 H19B 109.475 no
H19A C19 H19C 109.476 no
H19B C19 H19C 109.472 no
C17 C20 H20 107.126 no
C21 C20 H20 107.125 no
C22 C20 H20 107.123 no
C20 C21 H21A 109.476 no
C20 C21 H21B 109.470 no
C20 C21 H21C 109.471 no
H21A C21 H21B 109.472 no
H21A C21 H21C 109.474 no
H21B C21 H21C 109.464 no
C20 C22 H22A 108.298 no
C20 C22 H22B 108.295 no
C23 C22 H22A 108.296 no
C23 C22 H22B 108.303 no
H22A C22 H22B 107.394 no
C22 C23 H23A 109.515 no
C22 C23 H23B 109.526 no
C24 C23 H23A 109.520 no
C24 C23 H23B 109.524 no
H23A C23 H23B 108.089 no
C26 C25 H25A 108.778 no
C26 C25 H25B 108.773 no
C34 C25 H25A 108.771 no
C34 C25 H25B 108.773 no
H25A C25 H25B 107.660 no
C25 C26 H26A 109.784 no
C25 C26 H26B 109.786 no
C27 C26 H26A 109.774 no
C27 C26 H26B 109.778 no
H26A C26 H26B 108.212 no
O5 C27 H27 109.253 no
C26 C27 H27 109.242 no
C28 C27 H27 109.246 no
C27 C28 H28A 109.306 no
C27 C28 H28B 109.296 no
C29 C28 H28A 109.289 no
C29 C28 H28B 109.291 no
H28A C28 H28B 107.955 no
C28 C29 H29 107.032 no
C30 C29 H29 107.029 no
C34 C29 H29 107.030 no
C29 C30 H30A 109.387 no
C29 C30 H30B 109.389 no
C31 C30 H30A 109.388 no
C31 C30 H30B 109.391 no
H30A C30 H30B 108.011 no
C30 C31 H31A 108.888 no
C30 C31 H31B 108.897 no
C32 C31 H31A 108.896 no
C32 C31 H31B 108.897 no
H31A C31 H31B 107.725 no
C31 C32 H32 108.953 no
C33 C32 H32 108.952 no
C38 C32 H32 108.964 no
C32 C33 H33 105.837 no
C34 C33 H33 105.826 no
C35 C33 H33 105.838 no
C33 C35 H35A 108.739 no
C33 C35 H35B 108.738 no
C36 C35 H35A 108.742 no
C36 C35 H35B 108.754 no
H35A C35 H35B 107.640 no
O6 C36 H36 109.340 no
C35 C36 H36 109.342 no
C37 C36 H36 109.341 no
C32 C38 H38 105.620 no
C37 C38 H38 105.613 no
C39 C38 H38 105.619 no
C38 C39 H39A 110.962 no
C38 C39 H39B 110.973 no
C40 C39 H39A 110.973 no
C40 C39 H39B 110.972 no
H39A C39 H39B 108.980 no
C39 C40 H40A 110.306 no
C39 C40 H40B 110.314 no
C41 C40 H40A 110.313 no
C41 C40 H40B 110.315 no
H40A C40 H40B 108.565 no
C37 C41 H41 106.769 no
C40 C41 H41 106.779 no
C44 C41 H41 106.767 no
C37 C42 H42A 109.470 no
C37 C42 H42B 109.464 no
C37 C42 H42C 109.478 no
H42A C42 H42B 109.476 no
H42A C42 H42C 109.465 no
H42B C42 H42C 109.475 no
C34 C43 H43A 109.483 no
C34 C43 H43B 109.481 no
C34 C43 H43C 109.473 no
H43A C43 H43B 109.468 no
H43A C43 H43C 109.458 no
H43B C43 H43C 109.465 no
C41 C44 H44 105.744 no
C45 C44 H44 105.749 no
C46 C44 H44 105.748 no
C44 C45 H45A 109.471 no
C44 C45 H45B 109.466 no
C44 C45 H45C 109.474 no
H45A C45 H45B 109.463 no
H45A C45 H45C 109.481 no
H45B C45 H45C 109.471 no
C44 C46 H46A 108.751 no
C44 C46 H46B 108.758 no
C47 C46 H46A 108.740 no
C47 C46 H46B 108.749 no
H46A C46 H46B 107.642 no
C46 C47 H47A 109.454 no
C46 C47 H47B 109.439 no
C48 C47 H47A 109.449 no
C48 C47 H47B 109.447 no
H47A C47 H47B 108.048 no
C50 C49 H49 120.659 no
C57 C49 H49 120.651 no
C49 C50 H50 118.598 no
C51 C50 H50 118.607 no
C50 C51 H51 117.440 no
C52 C51 H51 117.436 no
C51 C52 H52 121.326 no
C58 C52 H52 121.339 no
C54 C53 H53 118.461 no
C58 C53 H53 118.460 no
C53 C54 H54 122.024 no
C55 C54 H54 122.026 no
C54 C55 H55 118.867 no
C56 C55 H55 118.875 no
C55 C56 H56 121.300 no
C57 C56 H56 121.303 no

loop_
_geom_bond_atom_site_label_1
_geom_bond_atom_site_label_2
_geom_bond_distance
_geom_bond_publ_flag
O1 C3 1.442(7) yes
O2 C12 1.450(7) yes
O3 C24 1.314(8) yes
O4 C24 1.223(8) yes
O5 C27 1.446(7) yes
O6 C36 1.454(7) yes
O7 C48 1.302(9) yes
O8 C48 1.225(8) yes
C1 C2 1.550(9) yes
C1 C10 1.518(8) yes
C2 C3 1.504(8) yes
C3 C4 1.511(8) yes
C4 C5 1.542(8) yes
C5 C6 1.527(8) yes
C5 C10 1.547(8) yes
C6 C7 1.520(8) yes
C7 C8 1.528(8) yes
C8 C9 1.540(8) yes
C8 C14 1.534(8) yes
C9 C10 1.562(8) yes
C9 C11 1.526(8) yes
C10 C19 1.551(8) yes
C11 C12 1.523(8) yes
C12 C13 1.549(8) yes
C13 C14 1.537(8) yes
C13 C17 1.553(8) yes
C13 C18 1.570(8) yes
C14 C15 1.519(8) yes
C15 C16 1.532(8) yes
C16 C17 1.557(8) yes
C17 C20 1.556(8) yes
C20 C21 1.532(9) yes
C20 C22 1.546(8) yes
C22 C23 1.530(8) yes
C23 C24 1.468(9) yes
C25 C26 1.527(8) yes
C25 C34 1.548(8) yes
C26 C27 1.519(8) yes
C27 C28 1.504(8) yes
C28 C29 1.537(8) yes
C29 C30 1.543(8) yes
C29 C34 1.544(8) yes
C30 C31 1.518(8) yes
C31 C32 1.514(8) yes
C32 C33 1.538(8) yes
C32 C38 1.523(8) yes
C33 C34 1.551(8) yes
C33 C35 1.539(8) yes
C34 C43 1.547(8) yes
C35 C36 1.541(8) yes
C36 C37 1.541(8) yes
C37 C38 1.549(8) yes
C37 C41 1.542(8) yes
C37 C42 1.541(8) yes
C38 C39 1.530(8) yes
C39 C40 1.538(8) yes
C40 C41 1.561(9) yes
C41 C44 1.537(7) yes
C44 C45 1.511(9) yes
C44 C46 1.536(8) yes
C46 C47 1.516(8) yes
C47 C48 1.518(10) yes
C49 C50 1.330(19) yes
C49 C57 1.462(17) yes
C50 C51 1.28(3) yes
C51 C52 1.36(3) yes
C52 C58 1.496(18) yes
C53 C54 1.35(4) yes
C53 C58 1.33(3) yes
C54 C55 1.44(3) yes
C55 C56 1.37(3) yes
C56 C57 1.348(14) yes
C57 C58 1.390(15) yes
O1 H1 0.862 no
O2 H2 0.830 no
O3 H3A 0.830 no
O5 H5A 0.830 no
O6 H6 0.830 no
O7 H7 0.699 no
C1 H1A 0.980 no
C1 H1B 0.980 no
C2 H2A 0.980 no
C2 H2B 0.980 no
C3 H3 0.990 no
C4 H4A 0.980 no
C4 H4B 0.980 no
C5 H5 0.990 no
C6 H6A 0.980 no
C6 H6B 0.980 no
C7 H7A 0.980 no
C7 H7B 0.980 no
C8 H8 0.990 no
C9 H9 0.990 no
C11 H11A 0.980 no
C11 H11B 0.980 no
C12 H12 0.990 no
C14 H14 0.990 no
C15 H15A 0.980 no
C15 H15B 0.980 no
C16 H16A 0.980 no
C16 H16B 0.980 no
C17 H17 0.990 no
C18 H18A 0.970 no
C18 H18B 0.970 no
C18 H18C 0.970 no
C19 H19A 0.970 no
C19 H19B 0.970 no
C19 H19C 0.970 no
C20 H20 0.990 no
C21 H21A 0.970 no
C21 H21B 0.970 no
C21 H21C 0.970 no
C22 H22A 0.980 no
C22 H22B 0.980 no
C23 H23A 0.980 no
C23 H23B 0.980 no
C25 H25A 0.980 no
C25 H25B 0.980 no
C26 H26A 0.980 no
C26 H26B 0.980 no
C27 H27 0.990 no
C28 H28A 0.980 no
C28 H28B 0.980 no
C29 H29 0.990 no
C30 H30A 0.980 no
C30 H30B 0.980 no
C31 H31A 0.980 no
C31 H31B 0.980 no
C32 H32 0.990 no
C33 H33 0.990 no
C35 H35A 0.980 no
C35 H35B 0.980 no
C36 H36 0.990 no
C38 H38 0.990 no
C39 H39A 0.980 no
C39 H39B 0.980 no
C40 H40A 0.980 no
C40 H40B 0.980 no
C41 H41 0.990 no
C42 H42A 0.970 no
C42 H42B 0.970 no
C42 H42C 0.970 no
C43 H43A 0.970 no
C43 H43B 0.970 no
C43 H43C 0.970 no
C44 H44 0.990 no
C45 H45A 0.970 no
C45 H45B 0.970 no
C45 H45C 0.970 no
C46 H46A 0.980 no
C46 H46B 0.980 no
C47 H47A 0.980 no
C47 H47B 0.980 no
C49 H49 0.940 no
C50 H50 0.940 no
C51 H51 0.940 no
C52 H52 0.940 no
C53 H53 0.940 no
C54 H54 0.940 no
C55 H55 0.940 no
C56 H56 0.940 no

loop_
_geom_contact_atom_site_label_1
_geom_contact_atom_site_label_2
_geom_contact_distance
_geom_contact_publ_flag
_geom_contact_site_symmetry_2
O2 C8 3.577(7) no .
O2 C9 2.996(7) no .
O2 C14 2.941(7) no .
O2 C17 2.947(7) no .
O3 C22 3.405(8) no .
O4 C22 3.004(8) no .
O6 C33 3.029(7) no .
O6 C38 2.932(7) no .
O6 C41 2.938(7) no .
O7 C46 3.414(8) no .
O8 C46 3.036(8) no .
C1 C4 2.887(9) no .
C1 C11 3.070(8) no .
C2 C5 2.974(8) no .
C2 C9 3.142(8) no .
C3 C10 2.985(8) no .
C4 C7 3.130(8) no .
C4 C9 3.109(8) no .
C5 C8 2.973(8) no .
C6 C9 2.944(8) no .
C6 C19 3.078(9) no .
C7 C10 2.991(8) no .
C7 C15 3.118(8) no .
C8 C12 2.987(8) no .
C8 C18 3.143(8) no .
C8 C19 3.120(9) no .
C9 C13 3.009(7) no .
C11 C14 2.892(8) no .
C11 C18 3.064(8) no .
C11 C19 3.123(8) no .
C12 C20 3.501(8) no .
C12 C21 3.359(8) no .
C13 C21 3.219(8) no .
C15 C18 2.997(9) no .
C16 C18 3.099(9) no .
C16 C22 2.984(8) no .
C17 C23 3.132(8) no .
C18 C20 3.043(8) no .
C18 C21 3.582(8) no .
C21 C23 3.150(9) no .
C25 C28 2.913(8) no .
C25 C35 3.057(8) no .
C26 C29 2.955(8) no .
C26 C33 3.151(8) no .
C27 C34 2.987(8) no .
C28 C31 3.136(8) no .
C28 C33 3.125(8) no .
C29 C32 2.975(8) no .
C30 C33 2.947(8) no .
C30 C43 3.077(9) no .
C31 C34 2.960(8) no .
C31 C39 3.104(8) no .
C32 C36 3.019(8) no .
C32 C42 3.139(8) no .
C32 C43 3.087(8) no .
C33 C37 3.020(7) no .
C35 C38 2.872(8) no .
C35 C42 3.035(8) no .
C35 C43 3.126(8) no .
C36 C44 3.486(8) no .
C36 C45 3.350(8) no .
C37 C45 3.201(8) no .
C39 C42 3.013(9) no .
C40 C42 3.113(9) no .
C40 C46 2.987(8) no .
C41 C47 3.112(8) no .
C42 C44 3.055(8) no .
C42 C45 3.557(9) no .
C45 C47 3.129(9) no .
C49 C52 2.78(2) no .
C50 C58 2.79(3) no .
C51 C57 2.731(19) no .
C53 C56 2.76(3) no .
C54 C57 2.75(3) no .
C55 C58 2.712(18) no .
O1 O4 2.710(7) no 1_556
O1 O6 2.670(6) no 2_757
O1 C36 3.427(7) no 2_757
O2 O5 2.687(6) no 2_756
O2 O7 2.640(7) no 2_657
O2 O8 3.368(6) no 2_657
O2 C48 3.417(8) no 2_657
O3 O6 2.645(6) no 2_656
O3 C33 3.492(7) no 2_656
O4 O1 2.710(7) no 1_554
O4 O6 3.349(6) no 2_656
O4 C3 3.548(8) no 1_554
O4 C4 3.572(8) no 1_554
O5 O2 2.687(6) no 2_746
O5 O8 2.693(6) no 1_554
O5 C12 3.411(7) no 2_746
O6 O1 2.670(6) no 2_747
O6 O3 2.645(6) no 2_646
O6 O4 3.349(6) no 2_646
O6 C3 3.569(7) no 2_747
O6 C24 3.419(8) no 2_646
O7 O2 2.640(7) no 2_647
O7 C9 3.484(7) no 2_647
O8 O2 3.368(6) no 2_647
O8 O5 2.693(6) no 1_556
O8 C27 3.524(8) no 1_556
O8 C28 3.518(8) no 1_556
C3 O4 3.548(8) no 1_556
C3 O6 3.569(7) no 2_757
C4 O4 3.572(8) no 1_556
C9 O7 3.484(7) no 2_657
C12 O5 3.411(7) no 2_756
C24 O6 3.419(8) no 2_656
C27 O8 3.524(8) no 1_554
C28 O8 3.518(8) no 1_554
C33 O3 3.492(7) no 2_646
C36 O1 3.427(7) no 2_747
C48 O2 3.417(8) no 2_647
O1 H2A 2.5758 no .
O1 H2B 2.5541 no .
O1 H4A 2.6059 no .
O1 H4B 2.6602 no .
O2 H9 2.6318 no .
O2 H11A 2.5870 no .
O2 H11B 3.2568 no .
O2 H14 2.5366 no .
O2 H17 2.5079 no .
O2 H21B 3.5956 no .
O2 H21C 3.1669 no .
O3 H22B 3.3160 no .
O3 H23A 2.3543 no .
O3 H23B 2.9825 no .
O4 H3A 2.2283 no .
O4 H22A 2.7322 no .
O4 H22B 3.2427 no .
O4 H23A 3.1533 no .
O4 H23B 2.6756 no .
O5 H26A 2.5803 no .
O5 H26B 2.5614 no .
O5 H28A 2.6004 no .
O5 H28B 2.6554 no .
O6 H33 2.6710 no .
O6 H35A 3.2713 no .
O6 H35B 2.6007 no .
O6 H38 2.5159 no .
O6 H41 2.4788 no .
O6 H45A 3.4202 no .
O6 H45B 3.3361 no .
O7 H46B 3.3178 no .
O7 H47A 3.0353 no .
O7 H47B 2.4154 no .
O8 H7 2.3297 no .
O8 H46A 2.7703 no .
O8 H46B 3.2846 no .
O8 H47A 2.6938 no .
O8 H47B 3.1838 no .
C1 H3 2.6815 no .
C1 H4A 3.2522 no .
C1 H5 2.6873 no .
C1 H9 2.7150 no .
C1 H11A 2.6973 no .
C1 H11B 3.3778 no .
C1 H19A 2.6254 no .
C1 H19B 2.6323 no .
C1 H19C 3.3030 no .
C2 H4A 2.7130 no .
C2 H4B 3.3272 no .
C2 H5 3.2957 no .
C2 H9 2.7655 no .
C2 H11A 3.2558 no .
C2 H1 3.1030 no .
C3 H1A 3.3203 no .
C3 H1B 2.6795 no .
C3 H5 2.7358 no .
C3 H9 3.2564 no .
C4 H1B 3.2122 no .
C4 H2A 3.3353 no .
C4 H2B 2.7195 no .
C4 H6A 3.3698 no .
C4 H6B 2.6616 no .
C4 H7A 2.8500 no .
C4 H9 2.7086 no .
C4 H1 2.4606 no .
C5 H1A 3.3387 no .
C5 H1B 2.7036 no .
C5 H2B 3.3144 no .
C5 H3 2.7587 no .
C5 H7A 2.7732 no .
C5 H7B 3.3641 no .
C5 H8 3.3227 no .
C5 H9 2.6633 no .
C5 H19A 2.7016 no .
C5 H19B 3.3728 no .
C5 H19C 2.7339 no .
C6 H4A 2.7175 no .
C6 H4B 2.7176 no .
C6 H8 2.7664 no .
C6 H9 3.1955 no .
C6 H19A 3.3793 no .
C6 H19C 2.7521 no .
C7 H4A 2.7943 no .
C7 H4B 3.4639 no .
C7 H5 3.3542 no .
C7 H9 2.6753 no .
C7 H14 2.6808 no .
C7 H15A 2.9739 no .
C7 H15B 3.2879 no .
C7 H19C 3.2538 no .
C8 H4A 3.3310 no .
C8 H6A 2.7765 no .
C8 H6B 3.3666 no .
C8 H11A 3.3629 no .
C8 H11B 2.7541 no .
C8 H15A 2.9859 no .
C8 H15B 2.8046 no .
C8 H18A 3.4634 no .
C8 H18B 2.8112 no .
C8 H19B 3.4625 no .
C8 H19C 2.7688 no .
C9 H1A 2.7145 no .
C9 H1B 3.3904 no .
C9 H2B 2.8403 no .
C9 H4A 2.8137 no .
C9 H5 3.3672 no .
C9 H6A 3.3093 no .
C9 H7A 2.7689 no .
C9 H7B 3.3649 no .
C9 H12 3.3913 no .
C9 H14 2.6445 no .
C9 H18B 3.2835 no .
C9 H19A 3.3989 no .
C9 H19B 2.7622 no .
C9 H19C 2.7348 no .
C10 H2A 3.4072 no .
C10 H2B 2.8039 no .
C10 H3 3.3076 no .
C10 H4A 2.7921 no .
C10 H4B 3.3892 no .
C10 H6A 2.7755 no .
C10 H6B 3.3849 no .
C10 H7A 3.3626 no .
C10 H8 2.7946 no .
C10 H11A 2.7538 no .
C10 H11B 2.8041 no .
C11 H1A 2.6963 no .
C11 H2B 3.3162 no .
C11 H2 2.9711 no .
C11 H8 2.7504 no .
C11 H14 3.1336 no .
C11 H18B 2.7221 no .
C11 H18C 3.3907 no .
C11 H19B 2.8053 no .
C11 H19C 3.3957 no .
C12 H8 3.3258 no .
C12 H9 2.7088 no .
C12 H14 2.6261 no .
C12 H17 2.7336 no .
C12 H18A 3.3727 no .
C12 H18B 2.7148 no .
C12 H18C 2.7055 no .
C12 H21B 2.9535 no .
C12 H21C 3.2071 no .
C13 H2 2.9583 no .
C13 H8 2.7944 no .
C13 H9 3.2789 no .
C13 H11A 3.3735 no .
C13 H11B 2.7559 no .
C13 H15A 3.2475 no .
C13 H15B 2.7817 no .
C13 H16A 3.2037 no .
C13 H16B 2.9600 no .
C13 H20 2.8466 no .
C13 H21B 3.0087 no .
C13 H21C 3.3445 no .
C14 H7A 2.6565 no .
C14 H7B 2.7315 no .
C14 H9 2.6653 no .
C14 H11B 3.2491 no .
C14 H12 3.3561 no .
C14 H16A 2.9882 no .
C14 H16B 3.1304 no .
C14 H17 2.6337 no .
C14 H18A 2.7778 no .
C14 H18B 2.7597 no .
C14 H18C 3.4018 no .
C15 H7A 3.2802 no .
C15 H7B 2.8216 no .
C15 H8 2.8755 no .
C15 H17 2.9377 no .
C15 H18A 2.6753 no .
C15 H18B 3.3765 no .
C16 H14 2.6544 no .
C16 H18A 2.7364 no .
C16 H20 2.7390 no .
C16 H22B 2.6044 no .
C16 H23A 3.1925 no .
C17 H2 3.2210 no .
C17 H12 2.9565 no .
C17 H14 2.5085 no .
C17 H15A 3.2053 no .
C17 H15B 3.0649 no .
C17 H18A 2.6693 no .
C17 H18B 3.3885 no .
C17 H18C 2.8247 no .
C17 H21A 3.3929 no .
C17 H21B 2.8499 no .
C17 H21C 2.6835 no .
C17 H22A 3.3904 no .
C17 H22B 2.7304 no .
C17 H23A 2.8216 no .
C17 H23B 3.4258 no .
C18 H8 2.8140 no .
C18 H11B 2.7379 no .
C18 H12 2.6548 no .
C18 H14 3.3969 no .
C18 H15B 2.8402 no .
C18 H16B 3.1542 no .
C18 H17 3.3937 no .
C18 H20 2.6771 no .
C18 H21B 3.1092 no .
C19 H1A 2.6490 no .
C19 H1B 2.5545 no .
C19 H5 2.6234 no .
C19 H6A 2.7696 no .
C19 H8 2.8002 no .
C19 H9 3.3876 no .
C19 H11A 3.3853 no .
C19 H11B 2.7992 no .
C20 H12 3.3521 no .
C20 H16A 3.0234 no .
C20 H16B 2.5678 no .
C20 H18A 3.0800 no .
C20 H18C 2.8251 no .
C20 H23A 2.8247 no .
C20 H23B 2.7933 no .
C21 H2 3.3893 no .
C21 H12 2.8360 no .
C21 H17 2.7706 no .
C21 H18C 3.0513 no .
C21 H22A 2.6919 no .
C21 H22B 3.3664 no .
C21 H23A 3.5113 no .
C21 H23B 2.8205 no .
C22 H16A 2.9999 no .
C22 H16B 2.8538 no .
C22 H17 2.7511 no .
C22 H21A 2.6067 no .
C22 H21B 3.3543 no .
C22 H21C 2.8554 no .
C23 H3A 3.0522 no .
C23 H16A 3.2998 no .
C23 H17 2.8010 no .
C23 H20 3.4166 no .
C23 H21A 3.2405 no .
C23 H21C 2.9798 no .
C24 H22A 2.6192 no .
C24 H22B 2.6522 no .
C25 H27 2.6978 no .
C25 H28A 3.2640 no .
C25 H29 2.7052 no .
C25 H33 2.7196 no .
C25 H35A 3.3547 no .
C25 H35B 2.6790 no .
C25 H43A 2.6943 no .
C25 H43B 2.5996 no .
C25 H43C 3.3259 no .
C26 H5A 3.1100 no .
C26 H28A 2.7116 no .
C26 H28B 3.3367 no .
C26 H29 3.2695 no .
C26 H33 2.7853 no .
C26 H35B 3.2432 no .
C27 H25A 2.6996 no .
C27 H25B 3.3295 no .
C27 H29 2.6993 no .
C27 H33 3.2777 no .
C28 H5A 2.5627 no .
C28 H25A 3.2591 no .
C28 H26A 3.3373 no .
C28 H26B 2.7177 no .
C28 H30A 3.3766 no .
C28 H30B 2.6645 no .
C28 H31B 2.8471 no .
C28 H33 2.7148 no .
C29 H25A 2.7427 no .
C29 H25B 3.3546 no .
C29 H26B 3.2961 no .
C29 H27 2.7315 no .
C29 H31A 3.3640 no .
C29 H31B 2.7575 no .
C29 H32 3.3261 no .
C29 H33 2.6458 no .
C29 H43A 2.6645 no .
C29 H43B 3.3705 no .
C29 H43C 2.7884 no .
C30 H28A 2.7364 no .
C30 H28B 2.7209 no .
C30 H32 2.7668 no .
C30 H33 3.1821 no .
C30 H43A 3.3074 no .
C30 H43C 2.7993 no .
C31 H28A 2.8141 no .
C31 H28B 3.4715 no .
C31 H29 3.3498 no .
C31 H33 2.6390 no .
C31 H38 2.6622 no .
C31 H39A 2.9551 no .
C31 H39B 3.2798 no .
C31 H43C 3.2278 no .
C32 H28A 3.3649 no .
C32 H30A 2.7794 no .
C32 H30B 3.3644 no .
C32 H35A 2.7811 no .
C32 H35B 3.3761 no .
C32 H39A 2.9663 no .
C32 H39B 2.7928 no .
C32 H42A 2.7918 no .
C32 H42C 3.4566 no .
C32 H43B 3.4951 no .
C32 H43C 2.6961 no .
C33 H25A 3.3920 no .
C33 H25B 2.7033 no .
C33 H26B 2.8572 no .
C33 H28A 2.8335 no .
C33 H29 3.3604 no .
C33 H30A 3.3176 no .
C33 H31A 3.3444 no .
C33 H31B 2.7321 no .
C33 H36 3.4200 no .
C33 H38 2.6134 no .
C33 H42A 3.2401 no .
C33 H43A 3.3782 no .
C33 H43B 2.7842 no .
C33 H43C 2.6774 no .
C34 H26A 3.4119 no .
C34 H26B 2.8062 no .
C34 H27 3.3078 no .
C34 H28A 2.7983 no .
C34 H28B 3.3973 no .
C34 H30A 2.7791 no .
C34 H30B 3.3859 no .
C34 H31B 3.3219 no .
C34 H32 2.7781 no .
C34 H35A 2.8075 no .
C34 H35B 2.7660 no .
C35 H6 2.8221 no .
C35 H25B 2.6609 no .
C35 H26B 3.3195 no .
C35 H32 2.7817 no .
C35 H38 3.1045 no .
C35 H42A 2.6828 no .
C35 H42B 3.3566 no .
C35 H43B 2.8501 no .
C35 H43C 3.3368 no .
C36 H32 3.3674 no .
C36 H33 2.7407 no .
C36 H38 2.6096 no .
C36 H41 2.7011 no .
C36 H42A 2.6826 no .
C36 H42B 2.6643 no .
C36 H42C 3.3411 no .
C36 H45A 2.7894 no .
C36 H45B 3.3801 no .
C37 H6 3.0883 no .
C37 H32 2.8263 no .
C37 H33 3.2949 no .
C37 H35A 2.7638 no .
C37 H35B 3.3743 no .
C37 H39A 3.2613 no .
C37 H39B 2.8015 no .
C37 H40A 3.2021 no .
C37 H40B 2.9738 no .
C37 H44 2.8302 no .
C37 H45A 2.8728 no .
C37 H45B 3.4813 no .
C38 H31A 2.7207 no .
C38 H31B 2.6452 no .
C38 H33 2.6430 no .
C38 H35A 3.2406 no .
C38 H36 3.3536 no .
C38 H40A 2.9965 no .
C38 H40B 3.1459 no .
C38 H41 2.6310 no .
C38 H42A 2.7264 no .
C38 H42B 3.3897 no .
C38 H42C 2.7699 no .
C39 H31A 2.7995 no .
C39 H31B 3.2711 no .
C39 H32 2.8670 no .
C39 H41 2.9325 no .
C39 H42A 3.3790 no .
C39 H42C 2.6975 no .
C40 H38 2.6669 no .
C40 H42C 2.7543 no .
C40 H44 2.7352 no .
C40 H46B 2.6152 no .
C40 H47B 3.1411 no .
C41 H6 3.4816 no .
C41 H36 2.9451 no .
C41 H38 2.5286 no .
C41 H39A 3.2160 no .
C41 H39B 3.0689 no .
C41 H42A 3.3628 no .
C41 H42B 2.8075 no .
C41 H42C 2.6412 no .
C41 H45A 2.7330 no .
C41 H45B 2.7661 no .
C41 H45C 3.3787 no .
C41 H46A 3.3891 no .
C41 H46B 2.7400 no .
C41 H47A 3.3980 no .
C41 H47B 2.7931 no .
C42 H32 2.8276 no .
C42 H35A 2.7211 no .
C42 H36 2.6279 no .
C42 H38 3.3748 no .
C42 H39B 2.8740 no .
C42 H40B 3.1929 no .
C42 H41 3.3566 no .
C42 H44 2.6925 no .
C42 H45A 3.0405 no .
C43 H25A 2.5721 no .
C43 H25B 2.6876 no .
C43 H29 2.6264 no .
C43 H30A 2.7747 no .
C43 H32 2.7639 no .
C43 H33 3.3696 no .
C43 H35A 2.8020 no .
C43 H35B 3.4051 no .
C44 H36 3.3463 no .
C44 H40A 3.0136 no .
C44 H40B 2.5855 no .
C44 H42B 2.8529 no .
C44 H42C 3.0844 no .
C44 H47A 2.7391 no .
C44 H47B 2.7668 no .
C45 H36 2.8328 no .
C45 H41 2.7554 no .
C45 H42B 3.0322 no .
C45 H46A 2.6719 no .
C45 H46B 3.3519 no .
C45 H47A 2.7973 no .
C45 H47B 3.4874 no .
C46 H40A 3.0052 no .
C46 H40B 2.8538 no .
C46 H41 2.7614 no .
C46 H45A 3.3548 no .
C46 H45B 2.7688 no .
C46 H45C 2.6637 no .
C47 H7 3.0333 no .
C47 H40A 3.2648 no .
C47 H41 2.7907 no .
C47 H44 3.3653 no .
C47 H45B 2.8642 no .
C47 H45C 3.3679 no .
C48 H46A 2.6555 no .
C48 H46B 2.6846 no .
C49 H51 3.1164 no .
C49 H56 2.5714 no .
C50 H52 3.1738 no .
C51 H49 3.1290 no .
C52 H50 3.1681 no .
C52 H53 2.6622 no .
C53 H52 2.7584 no .
C53 H55 3.2099 no .
C54 H56 3.3069 no .
C55 H53 3.2203 no .
C56 H49 2.6040 no .
C56 H54 3.3017 no .
C57 H50 3.2566 no .
C57 H52 3.3087 no .
C57 H53 3.1960 no .
C57 H55 3.1668 no .
C58 H49 3.3160 no .
C58 H51 3.2905 no .
C58 H54 3.2092 no .
C58 H56 3.2471 no .
H1A H2A 2.3839 no .
H1A H2B 2.3838 no .
H1A H3 3.5638 no .
H1A H5 3.5789 no .
H1A H9 2.9742 no .
H1A H11A 2.1172 no .
H1A H11B 2.9196 no .
H1A H19A 2.9375 no .
H1A H19B 2.4542 no .
H1A H19C 3.5322 no .
H1B H2A 2.3706 no .
H1B H2B 2.8728 no .
H1B H3 2.5076 no .
H1B H5 2.5276 no .
H1B H11A 3.5717 no .
H1B H19A 2.3476 no .
H1B H19B 2.8089 no .
H1B H19C 3.4560 no .
H2A H3 2.3338 no .
H2A H1 3.3996 no .
H2B H3 2.8488 no .
H2B H4A 2.5776 no .
H2B H9 2.2484 no .
H2B H11A 2.8354 no .
H2B H1 3.2726 no .
H2 H9 3.3933 no .
H2 H11A 2.9694 no .
H2 H12 2.0586 no .
H2 H14 3.2832 no .
H2 H17 2.7093 no .
H2 H21B 3.3406 no .
H2 H21C 2.7201 no .
H3 H4A 2.8451 no .
H3 H4B 2.3325 no .
H3 H5 2.5838 no .
H3 H1 2.3194 no .
H3A H23A 3.1716 no .
H4A H5 2.8529 no .
H4A H6B 2.8983 no .
H4A H7A 2.2776 no .
H4A H9 2.1841 no .
H4A H1 2.6281 no .
H4B H5 2.3389 no .
H4B H6A 3.5580 no .
H4B H6B 2.4741 no .
H4B H7A 3.1226 no .
H4B H9 3.5940 no .
H4B H1 2.3607 no .
H5 H6A 2.2912 no .
H5 H6B 2.3714 no .
H5 H9 3.5789 no .
H5 H19A 2.4184 no .
H5 H19B 3.5141 no .
H5 H19C 2.8989 no .
H5A H26A 3.3430 no .
H5A H26B 3.3293 no .
H5A H27 2.2347 no .
H5A H28A 2.7960 no .
H5A H28B 2.4651 no .
H6A H7A 2.8437 no .
H6A H7B 2.3207 no .
H6A H8 2.6496 no .
H6A H19A 2.9987 no .
H6A H19C 2.2243 no .
H6B H7A 2.3202 no .
H6B H7B 2.3722 no .
H6 H33 3.2550 no .
H6 H35B 2.7308 no .
H6 H36 2.0914 no .
H6 H38 3.3410 no .
H6 H41 2.9806 no .
H6 H45A 3.3933 no .
H6 H45B 3.1967 no .
H7A H8 2.8545 no .
H7A H9 2.5522 no .
H7A H14 2.4479 no .
H7A H15A 2.9583 no .
H7B H8 2.3311 no .
H7B H9 3.5792 no .
H7B H14 3.0299 no .
H7B H15A 2.5417 no .
H7B H15B 2.8241 no .
H7 H47B 3.1133 no .
H8 H9 2.8470 no .
H8 H11B 2.6164 no .
H8 H14 2.8400 no .
H8 H15A 3.3594 no .
H8 H15B 2.6975 no .
H8 H18A 3.0618 no .
H8 H18B 2.2658 no .
H8 H19B 3.0754 no .
H8 H19C 2.2251 no .
H9 H11A 2.3247 no .
H9 H11B 2.8297 no .
H9 H14 2.4176 no .
H11A H12 2.3681 no .
H11A H18B 3.5997 no .
H11A H19B 2.9803 no .
H11B H12 2.3288 no .
H11B H18B 2.1677 no .
H11B H18C 3.0063 no .
H11B H19B 2.2757 no .
H11B H19C 2.9914 no .
H12 H14 3.5457 no .
H12 H17 3.1104 no .
H12 H18A 3.5507 no .
H12 H18B 2.9112 no .
H12 H18C 2.4589 no .
H12 H21B 2.2447 no .
H12 H21C 2.7622 no .
H14 H15A 2.2532 no .
H14 H15B 2.8309 no .
H14 H16A 2.9457 no .
H14 H16B 3.5518 no .
H14 H17 2.3805 no .
H15A H16A 2.2294 no .
H15A H16B 2.6833 no .
H15A H17 3.4430 no .
H15B H16A 2.7817 no .
H15B H16B 2.2311 no .
H15B H18A 2.3022 no .
H15B H18B 3.0989 no .
H16A H17 2.2342 no .
H16A H20 3.3807 no .
H16A H22B 2.5285 no .
H16A H23A 2.7071 no .
H16B H17 2.8245 no .
H16B H18A 2.5486 no .
H16B H18C 3.5929 no .
H16B H20 2.4304 no .
H16B H22A 3.5748 no .
H16B H22B 2.2867 no .
H17 H20 2.8616 no .
H17 H21A 3.5882 no .
H17 H21B 3.1919 no .
H17 H21C 2.5269 no .
H17 H22B 3.0426 no .
H17 H23A 2.2897 no .
H17 H23B 2.9920 no .
H18A H20 2.5360 no .
H18B H19C 3.5651 no .
H18C H20 2.3708 no .
H18C H21B 2.4290 no .
H20 H21A 2.4210 no .
H20 H21B 2.2663 no .
H20 H21C 2.8315 no .
H20 H22A 2.3394 no .
H20 H22B 2.3217 no .
H21A H22A 2.4014 no .
H21A H22B 3.4986 no .
H21A H23B 2.8324 no .
H21B H22A 3.4954 no .
H21C H22A 3.1511 no .
H21C H23A 3.2118 no .
H21C H23B 2.4541 no .
H22A H23A 2.8499 no .
H22A H23B 2.3834 no .
H22B H23A 2.3575 no .
H22B H23B 2.8505 no .
H25A H26A 2.3410 no .
H25A H26B 2.8534 no .
H25A H27 2.5384 no .
H25A H29 2.5699 no .
H25A H35B 3.5449 no .
H25A H43A 2.4251 no .
H25A H43B 2.7380 no .
H25A H43C 3.4964 no .
H25B H26A 2.3680 no .
H25B H26B 2.3508 no .
H25B H27 3.5875 no .
H25B H33 2.9612 no .
H25B H35A 2.8769 no .
H25B H35B 2.0794 no .
H25B H43A 3.0466 no .
H25B H43B 2.4442 no .
H25B H43C 3.5425 no .
H26A H27 2.3520 no .
H26B H27 2.8607 no .
H26B H28A 2.5689 no .
H26B H33 2.2760 no .
H26B H35B 2.8231 no .
H27 H28A 2.8450 no .
H27 H28B 2.3339 no .
H27 H29 2.5412 no .
H28A H29 2.8506 no .
H28A H30B 2.9073 no .
H28A H31B 2.2851 no .
H28A H33 2.1904 no .
H28B H29 2.3396 no .
H28B H30A 3.5567 no .
H28B H30B 2.4727 no .
H28B H31B 3.1277 no .
H28B H33 3.5958 no .
H29 H30A 2.3015 no .
H29 H30B 2.3950 no .
H29 H33 3.5620 no .
H29 H43A 2.3771 no .
H29 H43B 3.4903 no .
H29 H43C 2.9733 no .
H30A H31A 2.3241 no .
H30A H31B 2.8429 no .
H30A H32 2.6524 no .
H30A H43A 2.9154 no .
H30A H43C 2.2945 no .
H30B H31A 2.3673 no .
H30B H31B 2.3196 no .
H31A H32 2.3258 no .
H31A H33 3.5424 no .
H31A H38 3.0068 no .
H31A H39A 2.5097 no .
H31A H39B 2.8117 no .
H31B H32 2.8452 no .
H31B H33 2.4975 no .
H31B H38 2.4249 no .
H31B H39A 2.9472 no .
H32 H33 2.8463 no .
H32 H35A 2.6608 no .
H32 H38 2.8334 no .
H32 H39A 3.3449 no .
H32 H39B 2.6893 no .
H32 H42A 2.2690 no .
H32 H42C 3.0649 no .
H32 H43A 3.5931 no .
H32 H43B 3.1180 no .
H32 H43C 2.1352 no .
H33 H35A 2.8364 no .
H33 H35B 2.3280 no .
H33 H38 2.3868 no .
H33 H43C 3.5731 no .
H35A H36 2.3439 no .
H35A H42A 2.1423 no .
H35A H42B 2.9783 no .
H35A H42C 3.5949 no .
H35A H43B 2.3263 no .
H35A H43C 2.9296 no .
H35B H36 2.3889 no .
H35B H42A 3.5665 no .
H35B H43B 3.0240 no .
H36 H38 3.5350 no .
H36 H41 3.0837 no .
H36 H42A 2.8911 no .
H36 H42B 2.4206 no .
H36 H42C 3.5237 no .
H36 H45A 2.0968 no .
H36 H45B 2.9343 no .
H38 H39A 2.2589 no .
H38 H39B 2.8366 no .
H38 H40A 2.9527 no .
H38 H40B 3.5654 no .
H38 H41 2.3872 no .
H38 H42A 3.5990 no .
H39A H40A 2.2352 no .
H39A H40B 2.6851 no .
H39A H41 3.4400 no .
H39B H40A 2.7877 no .
H39B H40B 2.2370 no .
H39B H42A 3.1221 no .
H39B H42C 2.3417 no .
H40A H41 2.2231 no .
H40A H44 3.3721 no .
H40A H46B 2.5522 no .
H40A H47B 2.6507 no .
H40B H41 2.8187 no .
H40B H42C 2.5889 no .
H40B H44 2.4459 no .
H40B H46A 3.5867 no .
H40B H46B 2.2844 no .
H40B H47B 3.5475 no .
H41 H42C 3.5776 no .
H41 H44 2.8264 no .
H41 H45A 3.0440 no .
H41 H45B 2.6081 no .
H41 H46B 3.0619 no .
H41 H47A 2.9698 no .
H41 H47B 2.2728 no .
H42A H43C 3.4426 no .
H42B H44 2.4073 no .
H42B H45A 2.3980 no .
H42B H45C 3.5618 no .
H42C H44 2.5391 no .
H42C H45A 3.5835 no .
H44 H45A 2.2900 no .
H44 H45B 2.8122 no .
H44 H45C 2.3130 no .
H44 H46A 2.3229 no .
H44 H46B 2.2975 no .
H45A H46A 3.5340 no .
H45B H46A 3.0148 no .
H45B H47A 2.3033 no .
H45B H47B 3.1475 no .
H45C H46A 2.4412 no .
H45C H46B 3.5241 no .
H45C H47A 2.9922 no .
H46A H47A 2.3722 no .
H46A H47B 2.8427 no .
H46B H47A 2.8432 no .
H46B H47B 2.3498 no .
H49 H50 2.2599 no .
H49 H56 2.4119 no .
H50 H51 2.1589 no .
H51 H52 2.2813 no .
H52 H53 2.5789 no .
H53 H54 2.2966 no .
H54 H55 2.3886 no .
H55 H56 2.3078 no .
O1 H6 1.8551 no 2_757
O1 H22A 3.1948 no 1_556
O1 H36 3.1052 no 2_757
O1 H45B 3.2524 no 2_757
O2 H5A 2.9972 no 2_756
O2 H7 1.9458 no 2_657
O2 H26A 3.2365 no 2_756
O3 H6 3.0294 no 2_656
O3 H21A 3.1052 no 1_455
O3 H21C 3.4121 no 1_455
O3 H26B 3.1170 no 2_656
O3 H28A 2.9267 no 2_656
O3 H31B 3.4407 no 2_656
O3 H33 2.5516 no 2_656
O3 H38 2.8057 no 2_656
O4 H2A 3.4481 no 1_454
O4 H4B 2.9654 no 1_554
O4 H38 2.8877 no 2_656
O4 H41 3.0864 no 2_656
O4 H1 1.8556 no 1_554
O5 H2 1.8856 no 2_746
O5 H12 3.0586 no 2_746
O5 H21C 2.9848 no 2_746
O5 H46A 3.1748 no 1_554
O6 H2A 3.0553 no 2_747
O6 H3A 1.8352 no 2_646
O6 H1 3.1984 no 2_747
O7 H2B 3.0521 no 2_647
O7 H2 3.1103 no 2_647
O7 H4A 2.9158 no 2_647
O7 H7A 3.4929 no 2_647
O7 H9 2.5394 no 2_647
O7 H14 2.8375 no 2_647
O7 H45B 3.2378 no 1_455
O7 H45C 3.2535 no 1_455
O8 H5A 1.9011 no 1_556
O8 H14 2.8792 no 2_647
O8 H17 3.0946 no 2_647
O8 H28B 2.9123 no 1_556
C1 H6B 3.4296 no 1_655
C1 H7A 3.4076 no 1_655
C1 H55 3.3198 no 1_656
C2 H6 3.1643 no 2_757
C2 H45B 3.0754 no 2_757
C2 H47A 3.3152 no 2_757
C3 H6 2.8394 no 2_757
C3 H22A 3.0808 no 1_556
C4 H22A 3.3111 no 1_556
C4 H56 3.4707 no 1_556
C5 H56 3.1501 no 1_556
C6 H1A 3.4854 no 1_455
C6 H43B 3.5907 no .
C6 H56 3.1480 no 1_556
C7 H1A 3.0564 no 1_455
C7 H19B 3.3521 no 1_455
C7 H43B 3.5411 no .
C7 H43C 3.4043 no .
C9 H7 3.1606 no 2_657
C11 H7 3.4572 no 2_657
C11 H15A 2.9181 no 1_655
C12 H7 3.1227 no 2_657
C12 H15A 3.2398 no 1_655
C14 H7 3.3843 no 2_657
C15 H11B 3.3804 no 1_455
C15 H12 3.4295 no 1_455
C15 H43A 3.4186 no .
C16 H12 3.5006 no 1_455
C16 H21B 3.5476 no 1_455
C18 H53 3.4008 no 1_655
C19 H7B 3.5036 no 1_655
C19 H30A 3.3271 no 1_655
C19 H31A 3.3655 no 1_655
C19 H32 2.8806 no 1_655
C19 H39B 3.4091 no 1_655
C19 H43C 3.3533 no 1_655
C20 H54 3.3374 no 1_655
C21 H16A 3.5838 no 1_655
C21 H26B 3.3140 no 2_756
C21 H54 3.2244 no 1_655
C22 H3 3.4610 no 1_554
C22 H4B 3.5501 no 1_554
C22 H1 3.4759 no 1_554
C23 H26A 3.5953 no 2_756
C23 H1 3.3190 no 1_554
C24 H33 3.5634 no 2_656
C24 H38 2.9921 no 2_656
C24 H1 2.8223 no 1_554
C25 H30B 3.3078 no 1_655
C25 H31A 3.4977 no 1_655
C25 H31B 3.2969 no 1_655
C26 H2 3.1113 no 2_746
C26 H21C 3.0263 no 2_746
C26 H23B 3.2602 no 2_746
C27 H2 2.8628 no 2_746
C27 H46A 3.0420 no 1_554
C28 H46A 3.2746 no 1_554
C29 H52 3.2003 no .
C30 H18B 3.5088 no 1_455
C30 H19C 3.4356 no 1_455
C30 H25B 3.4001 no 1_455
C31 H19C 3.1793 no 1_455
C31 H25B 2.8961 no 1_455
C31 H35B 3.5951 no 1_455
C31 H43B 3.4195 no 1_455
C32 H19A 3.4992 no 1_455
C32 H19C 3.3857 no 1_455
C33 H3A 3.2694 no 2_646
C35 H3A 3.4836 no 2_646
C35 H31A 3.5863 no 1_655
C35 H39A 2.7696 no 1_655
C36 H3A 3.0615 no 2_646
C36 H39A 3.1753 no 1_655
C38 H3A 3.3527 no 2_646
C39 H35A 3.2611 no 1_455
C39 H35B 3.4830 no 1_455
C39 H36 3.3666 no 1_455
C40 H36 3.3665 no 1_455
C40 H50 3.4586 no 1_456
C42 H19A 3.5989 no 1_455
C43 H6A 3.4986 no .
C43 H7B 3.0127 no .
C43 H8 3.5071 no .
C43 H15B 3.3697 no .
C43 H19B 3.5576 no 1_455
C43 H31A 3.4954 no 1_655
C45 H2B 3.3677 no 2_747
C46 H5A 3.3365 no 1_556
C46 H27 3.4222 no 1_556
C46 H28B 3.5133 no 1_556
C46 H50 3.2947 no 1_456
C47 H5A 3.1636 no 1_556
C48 H5A 2.7827 no 1_556
C48 H9 3.5451 no 2_647
C48 H14 3.0114 no 2_647
C49 H18A 3.5717 no .
C49 H20 3.3642 no .
C49 H40B 3.0622 no 1_654
C49 H42B 3.4465 no 1_554
C49 H53 3.5390 no 1_655
C49 H54 3.1219 no 1_655
C50 H18A 3.3220 no .
C50 H40B 2.8855 no 1_654
C50 H46B 3.1448 no 1_654
C50 H53 3.1294 no 1_655
C51 H18A 3.2945 no .
C51 H25A 3.3575 no .
C51 H45C 3.4295 no 1_554
C51 H46B 3.4684 no 1_654
C52 H15B 3.5596 no .
C52 H18A 3.4947 no .
C52 H25A 3.4150 no .
C52 H29 3.1851 no .
C52 H43A 3.5546 no .
C52 H44 3.3290 no 1_554
C52 H45C 3.4860 no 1_554
C53 H16B 3.0912 no .
C53 H18C 3.2361 no 1_455
C53 H42C 3.5769 no 1_554
C53 H44 3.4698 no 1_554
C53 H49 3.5261 no 1_455
C53 H50 3.1398 no 1_455
C54 H16B 3.3661 no .
C54 H18C 3.3859 no 1_455
C54 H20 3.4656 no 1_455
C54 H21B 3.3405 no 1_455
C54 H42C 3.4707 no 1_554
C54 H49 3.0726 no 1_455
C54 H50 3.5993 no 1_455
C55 H1B 3.2103 no 1_454
C55 H6B 3.5302 no 1_554
C55 H16B 3.5080 no .
C55 H22B 2.9783 no .
C55 H42C 3.3949 no 1_554
C56 H4B 3.5973 no 1_554
C56 H5 3.5040 no 1_554
C56 H6B 3.2288 no 1_554
C56 H16B 3.4447 no .
C56 H20 3.5332 no .
C56 H22A 3.4698 no .
C56 H22B 3.0230 no .
C56 H42B 3.3291 no 1_554
C56 H42C 3.4841 no 1_554
C57 H16B 3.1420 no .
C57 H20 3.4158 no .
C57 H22B 3.5919 no .
C57 H42B 3.0844 no 1_554
C58 H16B 2.9595 no .
C58 H42B 3.4040 no 1_554
C58 H44 3.3100 no 1_554
H1A C6 3.4854 no 1_655
H1A C7 3.0564 no 1_655
H1A H6B 2.9398 no 1_655
H1A H7A 2.4641 no 1_655
H1A H7B 2.9476 no 1_655
H1A H47A 3.4667 no 2_757
H1B C55 3.2103 no 1_656
H1B H6B 2.9890 no 1_655
H1B H55 2.3600 no 1_656
H2A O4 3.4481 no 1_656
H2A O6 3.0553 no 2_757
H2A H3A 3.4325 no 1_656
H2A H6 2.7285 no 2_757
H2A H41 3.2189 no 2_757
H2A H45B 2.9359 no 2_757
H2A H47A 3.0231 no 2_757
H2A H47B 3.3452 no 2_757
H2B O7 3.0521 no 2_657
H2B C45 3.3677 no 2_757
H2B H6 3.4253 no 2_757
H2B H7 2.9764 no 2_657
H2B H45B 2.4112 no 2_757
H2B H47A 2.7983 no 2_757
H2 O5 1.8856 no 2_756
H2 O7 3.1103 no 2_657
H2 C26 3.1113 no 2_756
H2 C27 2.8628 no 2_756
H2 H5A 2.2998 no 2_756
H2 H7 2.4309 no 2_657
H2 H26A 2.6522 no 2_756
H2 H26B 3.3367 no 2_756
H2 H27 3.0554 no 2_756
H3 C22 3.4610 no 1_556
H3 H6 2.9849 no 2_757
H3 H21A 2.8211 no 1_556
H3 H22A 2.5228 no 1_556
H3 H55 3.3348 no 1_656
H3A O6 1.8352 no 2_656
H3A C33 3.2694 no 2_656
H3A C35 3.4836 no 2_656
H3A C36 3.0615 no 2_656
H3A C38 3.3527 no 2_656
H3A H2A 3.4325 no 1_454
H3A H6 2.2231 no 2_656
H3A H21A 3.1241 no 1_455
H3A H26B 3.1983 no 2_656
H3A H28A 3.4055 no 2_656
H3A H33 2.4327 no 2_656
H3A H35B 3.5591 no 2_656
H3A H38 2.5097 no 2_656
H3A H41 3.3093 no 2_656
H4A O7 2.9158 no 2_657
H4A H7 3.1965 no 2_657
H4A H47B 3.1372 no 2_657
H4B O4 2.9654 no 1_556
H4B C22 3.5501 no 1_556
H4B C56 3.5973 no 1_556
H4B H22A 2.6923 no 1_556
H4B H55 3.3458 no 1_556
H4B H56 2.8835 no 1_556
H5 C56 3.5040 no 1_556
H5 H49 3.3379 no 1_556
H5 H56 2.5665 no 1_556
H5A O2 2.9972 no 2_746
H5A O8 1.9011 no 1_554
H5A C46 3.3365 no 1_554
H5A C47 3.1636 no 1_554
H5A C48 2.7827 no 1_554
H5A H2 2.2998 no 2_746
H5A H12 3.2478 no 2_746
H5A H46A 2.6412 no 1_554
H5A H47A 2.9609 no 1_554
H6A C43 3.4986 no .
H6A H31A 3.5169 no 1_655
H6A H35A 3.4415 no .
H6A H39B 3.4604 no 1_655
H6A H42A 3.4096 no .
H6A H43B 2.8585 no .
H6A H43C 3.3007 no .
H6A H56 3.3130 no 1_556
H6B C1 3.4296 no 1_455
H6B C55 3.5302 no 1_556
H6B C56 3.2288 no 1_556
H6B H1A 2.9398 no 1_455
H6B H1B 2.9890 no 1_455
H6B H19A 3.4844 no 1_455
H6B H19B 3.3043 no 1_455
H6B H42A 3.4734 no .
H6B H55 3.1434 no 1_556
H6B H56 2.5571 no 1_556
H6 O1 1.8551 no 2_747
H6 O3 3.0294 no 2_646
H6 C2 3.1643 no 2_747
H6 C3 2.8394 no 2_747
H6 H2A 2.7285 no 2_747
H6 H2B 3.4253 no 2_747
H6 H3 2.9849 no 2_747
H6 H3A 2.2231 no 2_646
H6 H1 2.3768 no 2_747
H7A O7 3.4929 no 2_657
H7A C1 3.4076 no 1_455
H7A H1A 2.4641 no 1_455
H7A H11A 3.0076 no 1_455
H7A H11B 3.5769 no 1_455
H7A H19B 3.4451 no 1_455
H7B C19 3.5036 no 1_455
H7B C43 3.0127 no .
H7B H1A 2.9476 no 1_455
H7B H11A 3.2563 no 1_455
H7B H11B 3.0580 no 1_455
H7B H19B 2.5904 no 1_455
H7B H43A 3.0087 no .
H7B H43B 2.9925 no .
H7B H43C 2.5450 no .
H7 O2 1.9458 no 2_647
H7 C9 3.1606 no 2_647
H7 C11 3.4572 no 2_647
H7 C12 3.1227 no 2_647
H7 C14 3.3843 no 2_647
H7 H2B 2.9764 no 2_647
H7 H2 2.4309 no 2_647
H7 H4A 3.1965 no 2_647
H7 H9 2.2868 no 2_647
H7 H11A 3.5282 no 2_647
H7 H14 2.5578 no 2_647
H7 H17 3.4742 no 2_647
H7 H45B 3.2649 no 1_455
H7 H45C 3.2429 no 1_455
H8 C43 3.5071 no .
H8 H30A 3.3262 no 1_655
H8 H43A 3.2200 no .
H8 H43B 3.0737 no .
H9 O7 2.5394 no 2_657
H9 C48 3.5451 no 2_657
H9 H7 2.2868 no 2_657
H11A H7A 3.0076 no 1_655
H11A H7B 3.2563 no 1_655
H11A H7 3.5282 no 2_657
H11A H15A 2.7519 no 1_655
H11A H47A 3.2164 no 2_757
H11B C15 3.3804 no 1_655
H11B H7A 3.5769 no 1_655
H11B H7B 3.0580 no 1_655
H11B H15A 2.4407 no 1_655
H11B H30A 3.3916 no 1_655
H12 O5 3.0586 no 2_756
H12 C15 3.4295 no 1_655
H12 C16 3.5006 no 1_655
H12 H5A 3.2478 no 2_756
H12 H15A 2.6418 no 1_655
H12 H16A 2.7942 no 1_655
H14 O7 2.8375 no 2_657
H14 O8 2.8792 no 2_657
H14 C48 3.0114 no 2_657
H14 H7 2.5578 no 2_657
H15A C11 2.9181 no 1_455
H15A C12 3.2398 no 1_455
H15A H11A 2.7519 no 1_455
H15A H11B 2.4407 no 1_455
H15A H12 2.6418 no 1_455
H15A H18B 3.5923 no 1_455
H15A H18C 3.4884 no 1_455
H15A H43A 3.5662 no .
H15B C43 3.3697 no .
H15B C52 3.5596 no .
H15B H43A 2.5578 no .
H15B H43C 3.4746 no .
H15B H52 3.5182 no .
H16A C21 3.5838 no 1_455
H16A H12 2.7942 no 1_455
H16A H21B 2.7337 no 1_455
H16B C53 3.0912 no .
H16B C54 3.3661 no .
H16B C55 3.5080 no .
H16B C56 3.4447 no .
H16B C57 3.1420 no .
H16B C58 2.9595 no .
H16B H21B 3.5682 no 1_455
H16B H53 3.5184 no .
H17 O8 3.0946 no 2_657
H17 H7 3.4742 no 2_657
H17 H26A 3.3110 no 2_756
H18A C49 3.5717 no .
H18A C50 3.3220 no .
H18A C51 3.2945 no .
H18A C52 3.4947 no .
H18A H53 3.4712 no 1_655
H18B C30 3.5088 no 1_655
H18B H15A 3.5923 no 1_655
H18B H30A 2.7740 no 1_655
H18B H30B 3.3461 no 1_655
H18B H53 3.5591 no 1_655
H18C C53 3.2361 no 1_655
H18C C54 3.3859 no 1_655
H18C H15A 3.4884 no 1_655
H18C H53 2.6985 no 1_655
H18C H54 3.0162 no 1_655
H19A C32 3.4992 no 1_655
H19A C42 3.5989 no 1_655
H19A H6B 3.4844 no 1_655
H19A H31A 3.5013 no 1_655
H19A H32 2.6477 no 1_655
H19A H39B 2.7896 no 1_655
H19A H42A 3.1496 no 1_655
H19A H42C 3.1685 no 1_655
H19A H43C 3.5411 no 1_655
H19A H55 3.5597 no 1_656
H19B C7 3.3521 no 1_655
H19B C43 3.5576 no 1_655
H19B H6B 3.3043 no 1_655
H19B H7A 3.4451 no 1_655
H19B H7B 2.5904 no 1_655
H19B H30A 2.9485 no 1_655
H19B H32 2.7439 no 1_655
H19B H43C 2.6010 no 1_655
H19C C30 3.4356 no 1_655
H19C C31 3.1793 no 1_655
H19C C32 3.3857 no 1_655
H19C H30A 2.8254 no 1_655
H19C H31A 2.5744 no 1_655
H19C H32 2.7574 no 1_655
H19C H39B 3.1408 no 1_655
H19C H43B 3.4385 no .
H19C H43C 3.4734 no 1_655
H20 C49 3.3642 no .
H20 C54 3.4656 no 1_655
H20 C56 3.5332 no .
H20 C57 3.4158 no .
H20 H49 3.3642 no .
H20 H54 2.6039 no 1_655
H20 H56 3.5567 no .
H21A O3 3.1052 no 1_655
H21A H3 2.8211 no 1_554
H21A H3A 3.1241 no 1_655
H21A H26B 3.4374 no 2_756
H21A H54 3.0187 no 1_655
H21B C16 3.5476 no 1_655
H21B C54 3.3405 no 1_655
H21B H16A 2.7337 no 1_655
H21B H16B 3.5682 no 1_655
H21B H54 2.9042 no 1_655
H21C O3 3.4121 no 1_655
H21C O5 2.9848 no 2_756
H21C C26 3.0263 no 2_756
H21C H26A 2.8620 no 2_756
H21C H26B 2.4289 no 2_756
H22A O1 3.1948 no 1_554
H22A C3 3.0808 no 1_554
H22A C4 3.3111 no 1_554
H22A C56 3.4698 no .
H22A H3 2.5228 no 1_554
H22A H4B 2.6923 no 1_554
H22A H56 3.1783 no .
H22A H1 2.7599 no 1_554
H22B C55 2.9783 no .
H22B C56 3.0230 no .
H22B C57 3.5919 no .
H22B H55 3.0788 no .
H22B H56 3.1825 no .
H23A H26A 3.3322 no 2_756
H23A H28A 3.0739 no 2_656
H23B C26 3.2602 no 2_756
H23B H25B 3.4515 no 2_756
H23B H26A 2.9364 no 2_756
H23B H26B 2.7582 no 2_756
H23B H35B 3.3094 no 2_756
H23B H1 3.1786 no 1_554
H25A C51 3.3575 no .
H25A C52 3.4150 no .
H25A H30B 2.7896 no 1_655
H25A H31A 3.5950 no 1_655
H25A H31B 3.4540 no 1_655
H25A H51 2.6908 no .
H25A H52 2.8531 no .
H25B C30 3.4001 no 1_655
H25B C31 2.8961 no 1_655
H25B H23B 3.4515 no 2_746
H25B H30B 2.8960 no 1_655
H25B H31A 2.6757 no 1_655
H25B H31B 2.3828 no 1_655
H26A O2 3.2365 no 2_746
H26A C23 3.5953 no 2_746
H26A H2 2.6522 no 2_746
H26A H17 3.3110 no 2_746
H26A H21C 2.8620 no 2_746
H26A H23A 3.3322 no 2_746
H26A H23B 2.9364 no 2_746
H26B O3 3.1170 no 2_646
H26B C21 3.3140 no 2_746
H26B H2 3.3367 no 2_746
H26B H3A 3.1983 no 2_646
H26B H21A 3.4374 no 2_746
H26B H21C 2.4289 no 2_746
H26B H23B 2.7582 no 2_746
H27 C46 3.4222 no 1_554
H27 H2 3.0554 no 2_746
H27 H45C 2.8052 no 1_554
H27 H46A 2.4819 no 1_554
H27 H51 3.4405 no .
H27 H52 2.9465 no .
H28A O3 2.9267 no 2_646
H28A H3A 3.4055 no 2_646
H28A H23A 3.0739 no 2_646
H28B O8 2.9123 no 1_554
H28B C46 3.5133 no 1_554
H28B H46A 2.6656 no 1_554
H28B H46B 3.5826 no 1_554
H28B H51 3.5381 no 1_455
H29 C52 3.1851 no .
H29 H52 2.2493 no .
H29 H53 3.5731 no .
H30A C19 3.3271 no 1_455
H30A H8 3.3262 no 1_455
H30A H11B 3.3916 no 1_455
H30A H18B 2.7740 no 1_455
H30A H19B 2.9485 no 1_455
H30A H19C 2.8254 no 1_455
H30B C25 3.3078 no 1_455
H30B H18B 3.3461 no 1_455
H30B H25A 2.7896 no 1_455
H30B H25B 2.8960 no 1_455
H30B H43B 3.4240 no 1_455
H30B H51 3.1579 no 1_455
H31A C19 3.3655 no 1_455
H31A C25 3.4977 no 1_455
H31A C35 3.5863 no 1_455
H31A C43 3.4954 no 1_455
H31A H6A 3.5169 no 1_455
H31A H19A 3.5013 no 1_455
H31A H19C 2.5744 no 1_455
H31A H25A 3.5950 no 1_455
H31A H25B 2.6757 no 1_455
H31A H35A 3.0873 no 1_455
H31A H35B 3.1602 no 1_455
H31A H43B 2.5938 no 1_455
H31B O3 3.4407 no 2_646
H31B C25 3.2969 no 1_455
H31B H25A 3.4540 no 1_455
H31B H25B 2.3828 no 1_455
H31B H35B 3.0896 no 1_455
H32 C19 2.8806 no 1_455
H32 H19A 2.6477 no 1_455
H32 H19B 2.7439 no 1_455
H32 H19C 2.7574 no 1_455
H33 O3 2.5516 no 2_646
H33 C24 3.5634 no 2_646
H33 H3A 2.4327 no 2_646
H35A C39 3.2611 no 1_655
H35A H6A 3.4415 no .
H35A H31A 3.0873 no 1_655
H35A H39A 2.3523 no 1_655
H35A H39B 3.4174 no 1_655
H35B C31 3.5951 no 1_655
H35B C39 3.4830 no 1_655
H35B H3A 3.5591 no 2_646
H35B H23B 3.3094 no 2_746
H35B H31A 3.1602 no 1_655
H35B H31B 3.0896 no 1_655
H35B H39A 2.5224 no 1_655
H36 O1 3.1052 no 2_747
H36 C39 3.3666 no 1_655
H36 C40 3.3665 no 1_655
H36 H39A 2.6284 no 1_655
H36 H40A 2.6711 no 1_655
H36 H1 3.4066 no 2_747
H38 O3 2.8057 no 2_646
H38 O4 2.8877 no 2_646
H38 C24 2.9921 no 2_646
H38 H3A 2.5097 no 2_646
H39A C35 2.7696 no 1_455
H39A C36 3.1753 no 1_455
H39A H35A 2.3523 no 1_455
H39A H35B 2.5224 no 1_455
H39A H36 2.6284 no 1_455
H39B C19 3.4091 no 1_455
H39B H6A 3.4604 no 1_455
H39B H19A 2.7896 no 1_455
H39B H19C 3.1408 no 1_455
H39B H35A 3.4174 no 1_455
H39B H49 3.3099 no 1_456
H40A H36 2.6711 no 1_455
H40A H45A 2.8334 no 1_455
H40A H1 3.4987 no 2_647
H40B C49 3.0622 no 1_456
H40B C50 2.8855 no 1_456
H40B H45A 3.5538 no 1_455
H40B H49 2.8526 no 1_456
H40B H50 2.5116 no 1_456
H41 O4 3.0864 no 2_646
H41 H2A 3.2189 no 2_747
H41 H3A 3.3093 no 2_646
H42A H6A 3.4096 no .
H42A H6B 3.4734 no .
H42A H19A 3.1496 no 1_455
H42B C49 3.4465 no 1_556
H42B C56 3.3291 no 1_556
H42B C57 3.0844 no 1_556
H42B C58 3.4040 no 1_556
H42C C53 3.5769 no 1_556
H42C C54 3.4707 no 1_556
H42C C55 3.3949 no 1_556
H42C C56 3.4841 no 1_556
H42C H19A 3.1685 no 1_455
H43A C15 3.4186 no .
H43A C52 3.5546 no .
H43A H7B 3.0087 no .
H43A H8 3.2200 no .
H43A H15A 3.5662 no .
H43A H15B 2.5578 no .
H43A H52 2.9683 no .
H43B C6 3.5907 no .
H43B C7 3.5411 no .
H43B C31 3.4195 no 1_655
H43B H6A 2.8585 no .
H43B H7B 2.9925 no .
H43B H8 3.0737 no .
H43B H19C 3.4385 no .
H43B H30B 3.4240 no 1_655
H43B H31A 2.5938 no 1_655
H43C C7 3.4043 no .
H43C C19 3.3533 no 1_455
H43C H6A 3.3007 no .
H43C H7B 2.5450 no .
H43C H15B 3.4746 no .
H43C H19A 3.5411 no 1_455
H43C H19B 2.6010 no 1_455
H43C H19C 3.4734 no 1_455
H44 C52 3.3290 no 1_556
H44 C53 3.4698 no 1_556
H44 C58 3.3100 no 1_556
H44 H50 3.0634 no 1_456
H44 H52 3.3960 no 1_556
H44 H53 3.4853 no 1_556
H45A H40A 2.8334 no 1_655
H45A H40B 3.5538 no 1_655
H45B O1 3.2524 no 2_747
H45B O7 3.2378 no 1_655
H45B C2 3.0754 no 2_747
H45B H2A 2.9359 no 2_747
H45B H2B 2.4112 no 2_747
H45B H7 3.2649 no 1_655
H45C O7 3.2535 no 1_655
H45C C51 3.4295 no 1_556
H45C C52 3.4860 no 1_556
H45C H7 3.2429 no 1_655
H45C H27 2.8052 no 1_556
H45C H51 3.3557 no 1_556
H45C H52 3.4922 no 1_556
H46A O5 3.1748 no 1_556
H46A C27 3.0420 no 1_556
H46A C28 3.2746 no 1_556
H46A H5A 2.6412 no 1_556
H46A H27 2.4819 no 1_556
H46A H28B 2.6656 no 1_556
H46A H50 3.3932 no 1_456
H46B C50 3.1448 no 1_456
H46B C51 3.4684 no 1_456
H46B H28B 3.5826 no 1_556
H46B H50 2.5517 no 1_456
H46B H51 3.1515 no 1_456
H47A C2 3.3152 no 2_747
H47A H1A 3.4667 no 2_747
H47A H2A 3.0231 no 2_747
H47A H2B 2.7983 no 2_747
H47A H5A 2.9609 no 1_556
H47A H11A 3.2164 no 2_747
H47B H2A 3.3452 no 2_747
H47B H4A 3.1372 no 2_647
H47B H1 3.4217 no 2_647
H49 C53 3.5261 no 1_655
H49 C54 3.0726 no 1_655
H49 H5 3.3379 no 1_554
H49 H20 3.3642 no .
H49 H39B 3.3099 no 1_654
H49 H40B 2.8526 no 1_654
H49 H53 3.3528 no 1_655
H49 H54 2.5417 no 1_655
H50 C40 3.4586 no 1_654
H50 C46 3.2947 no 1_654
H50 C53 3.1398 no 1_655
H50 C54 3.5993 no 1_655
H50 H40B 2.5116 no 1_654
H50 H44 3.0634 no 1_654
H50 H46A 3.3932 no 1_654
H50 H46B 2.5517 no 1_654
H50 H53 2.5355 no 1_655
H50 H54 3.4656 no 1_655
H51 H25A 2.6908 no .
H51 H27 3.4405 no .
H51 H28B 3.5381 no 1_655
H51 H30B 3.1579 no 1_655
H51 H45C 3.3557 no 1_554
H51 H46B 3.1515 no 1_654
H52 C29 3.2003 no .
H52 H15B 3.5182 no .
H52 H25A 2.8531 no .
H52 H27 2.9465 no .
H52 H29 2.2493 no .
H52 H43A 2.9683 no .
H52 H44 3.3960 no 1_554
H52 H45C 3.4922 no 1_554
H53 C18 3.4008 no 1_455
H53 C49 3.5390 no 1_455
H53 C50 3.1294 no 1_455
H53 H16B 3.5184 no .
H53 H18A 3.4712 no 1_455
H53 H18B 3.5591 no 1_455
H53 H18C 2.6985 no 1_455
H53 H29 3.5731 no .
H53 H44 3.4853 no 1_554
H53 H49 3.3528 no 1_455
H53 H50 2.5355 no 1_455
H54 C20 3.3374 no 1_455
H54 C21 3.2244 no 1_455
H54 C49 3.1219 no 1_455
H54 H18C 3.0162 no 1_455
H54 H20 2.6039 no 1_455
H54 H21A 3.0187 no 1_455
H54 H21B 2.9042 no 1_455
H54 H49 2.5417 no 1_455
H54 H50 3.4656 no 1_455
H55 C1 3.3198 no 1_454
H55 H1B 2.3600 no 1_454
H55 H3 3.3348 no 1_454
H55 H4B 3.3458 no 1_554
H55 H6B 3.1434 no 1_554
H55 H19A 3.5597 no 1_454
H55 H22B 3.0788 no .
H56 C4 3.4707 no 1_554
H56 C5 3.1501 no 1_554
H56 C6 3.1480 no 1_554
H56 H4B 2.8835 no 1_554
H56 H5 2.5665 no 1_554
H56 H6A 3.3130 no 1_554
H56 H6B 2.5571 no 1_554
H56 H20 3.5567 no .
H56 H22A 3.1783 no .
H56 H22B 3.1825 no .
H1 O4 1.8556 no 1_556
H1 O6 3.1984 no 2_757
H1 C22 3.4759 no 1_556
H1 C23 3.3190 no 1_556
H1 C24 2.8223 no 1_556
H1 H6 2.3768 no 2_757
H1 H22A 2.7599 no 1_556
H1 H23B 3.1786 no 1_556
H1 H36 3.4066 no 2_757
H1 H40A 3.4987 no 2_657
H1 H47B 3.4217 no 2_657

loop_
_geom_hbond_atom_site_label_D
_geom_hbond_atom_site_label_H
_geom_hbond_atom_site_label_A
_geom_hbond_site_symmetry_A
_geom_hbond_distance_DA
_geom_hbond_distance_DH
_geom_hbond_distance_HA
_geom_hbond_angle_DHA
_geom_hbond_publ_flag
O1 H1 O4 1_556 2.710(7) 0.862 1.856 170.4 no
O2 H2 O5 2_756 2.687(6) 0.830 1.886 161.8 no
O3 H3A O6 2_656 2.645(6) 0.830 1.835 164.6 no
O5 H5A O8 1_554 2.693(6) 0.830 1.901 159.3 no
O6 H6 O1 2_747 2.670(6) 0.830 1.855 166.8 no
O7 H7 O2 2_647 2.640(7) 0.699 1.946 172.9 no

loop_
_geom_torsion_atom_site_label_1
_geom_torsion_atom_site_label_2
_geom_torsion_atom_site_label_3
_geom_torsion_atom_site_label_4
_geom_torsion
_geom_torsion_publ_flag
C2 C1 C10 C5 -55.8(6) no
C2 C1 C10 C9 64.5(6) no
C2 C1 C10 C19 -174.0(4) no
C10 C1 C2 C3 58.4(6) no
C1 C2 C3 O1 -178.5(4) no
C1 C2 C3 C4 -56.5(6) no
O1 C3 C4 C5 176.1(4) no
C2 C3 C4 C5 56.7(6) no
C3 C4 C5 C6 -180.0(4) no
C3 C4 C5 C10 -54.0(6) no
C4 C5 C6 C7 70.1(6) no
C4 C5 C10 C1 52.0(6) no
C4 C5 C10 C9 -70.5(5) no
C4 C5 C10 C19 167.8(4) no
C6 C5 C10 C1 177.8(4) no
C6 C5 C10 C9 55.3(6) no
C6 C5 C10 C19 -66.4(6) no
C10 C5 C6 C7 -55.6(6) no
C5 C6 C7 C8 54.1(6) no
C6 C7 C8 C9 -53.3(6) no
C6 C7 C8 C14 -174.9(4) no
C7 C8 C9 C10 55.0(6) no
C7 C8 C9 C11 -175.1(4) no
C7 C8 C14 C13 178.8(4) no
C7 C8 C14 C15 -56.7(6) no
C9 C8 C14 C13 56.5(6) no
C9 C8 C14 C15 -179.1(4) no
C14 C8 C9 C10 177.3(4) no
C14 C8 C9 C11 -52.8(6) no
C8 C9 C10 C1 -175.9(4) no
C8 C9 C10 C5 -55.6(6) no
C8 C9 C10 C19 65.4(6) no
C8 C9 C11 C12 54.8(6) no
C10 C9 C11 C12 -176.4(4) no
C11 C9 C10 C1 56.2(6) no
C11 C9 C10 C5 176.5(4) no
C11 C9 C10 C19 -62.5(6) no
C9 C11 C12 O2 64.4(6) no
C9 C11 C12 C13 -55.9(6) no
O2 C12 C13 C14 -66.1(5) no
O2 C12 C13 C17 46.3(6) no
O2 C12 C13 C18 172.1(4) no
C11 C12 C13 C14 54.1(6) no
C11 C12 C13 C17 166.4(4) no
C11 C12 C13 C18 -67.7(5) no
C12 C13 C14 C8 -56.6(6) no
C12 C13 C14 C15 170.8(4) no
C12 C13 C17 C16 -156.1(4) no
C12 C13 C17 C20 80.6(6) no
C14 C13 C17 C16 -39.3(5) no
C14 C13 C17 C20 -162.6(4) no
C17 C13 C14 C8 179.9(4) no
C17 C13 C14 C15 47.2(5) no
C18 C13 C14 C8 63.0(6) no
C18 C13 C14 C15 -69.6(5) no
C18 C13 C17 C16 78.9(5) no
C18 C13 C17 C20 -44.4(6) no
C8 C14 C15 C16 -165.7(5) no
C13 C14 C15 C16 -36.1(5) no
C14 C15 C16 C17 10.7(6) no
C15 C16 C17 C13 18.2(6) no
C15 C16 C17 C20 146.6(4) no
C13 C17 C20 C21 -60.3(6) no
C13 C17 C20 C22 174.0(4) no
C16 C17 C20 C21 -179.6(4) no
C16 C17 C20 C22 54.7(6) no
C17 C20 C22 C23 61.7(6) no
C21 C20 C22 C23 -64.9(6) no
C20 C22 C23 C24 177.7(5) no
C22 C23 C24 O3 118.0(6) no
C22 C23 C24 O4 -61.4(8) no
C26 C25 C34 C29 -53.7(6) no
C26 C25 C34 C33 66.9(6) no
C26 C25 C34 C43 -172.6(4) no
C34 C25 C26 C27 56.9(6) no
C25 C26 C27 O5 -178.7(4) no
C25 C26 C27 C28 -57.4(6) no
O5 C27 C28 C29 176.1(4) no
C26 C27 C28 C29 57.4(6) no
C27 C28 C29 C30 178.9(4) no
C27 C28 C29 C34 -55.2(6) no
C28 C29 C30 C31 71.6(6) no
C28 C29 C34 C25 51.6(6) no
C28 C29 C34 C33 -70.2(6) no
C28 C29 C34 C43 167.9(4) no
C30 C29 C34 C25 177.7(4) no
C30 C29 C34 C33 55.9(6) no
C30 C29 C34 C43 -66.1(6) no
C34 C29 C30 C31 -55.0(6) no
C29 C30 C31 C32 54.7(6) no
C30 C31 C32 C33 -54.5(6) no
C30 C31 C32 C38 -174.8(4) no
C31 C32 C33 C34 55.7(6) no
C31 C32 C33 C35 -173.8(4) no
C31 C32 C38 C37 178.1(4) no
C31 C32 C38 C39 -56.9(6) no
C33 C32 C38 C37 56.8(6) no
C33 C32 C38 C39 -178.3(4) no
C38 C32 C33 C34 177.8(4) no
C38 C32 C33 C35 -51.7(6) no
C32 C33 C34 C25 -176.9(4) no
C32 C33 C34 C29 -56.8(5) no
C32 C33 C34 C43 65.1(6) no
C32 C33 C35 C36 54.0(6) no
C34 C33 C35 C36 -177.0(4) no
C35 C33 C34 C25 54.4(6) no
C35 C33 C34 C29 174.5(4) no
C35 C33 C34 C43 -63.6(6) no
C33 C35 C36 O6 64.8(6) no
C33 C35 C36 C37 -55.3(6) no
O6 C36 C37 C38 -66.2(5) no
O6 C36 C37 C41 46.4(6) no
O6 C36 C37 C42 172.8(4) no
C35 C36 C37 C38 53.6(5) no
C35 C36 C37 C41 166.3(4) no
C35 C36 C37 C42 -67.4(5) no
C36 C37 C38 C32 -57.8(6) no
C36 C37 C38 C39 169.7(4) no
C36 C37 C41 C40 -154.5(4) no
C36 C37 C41 C44 79.7(6) no
C38 C37 C41 C40 -38.2(5) no
C38 C37 C41 C44 -164.0(4) no
C41 C37 C38 C32 178.5(4) no
C41 C37 C38 C39 46.1(5) no
C42 C37 C38 C32 60.8(6) no
C42 C37 C38 C39 -71.6(5) no
C42 C37 C41 C40 80.4(5) no
C42 C37 C41 C44 -45.5(6) no
C32 C38 C39 C40 -166.4(4) no
C37 C38 C39 C40 -35.5(5) no
C38 C39 C40 C41 11.2(6) no
C39 C40 C41 C37 17.2(6) no
C39 C40 C41 C44 148.2(5) no
C37 C41 C44 C45 -57.4(7) no
C37 C41 C44 C46 173.4(4) no
C40 C41 C44 C45 -179.3(4) no
C40 C41 C44 C46 51.5(6) no
C41 C44 C46 C47 62.6(6) no
C45 C44 C46 C47 -67.5(6) no
C44 C46 C47 C48 178.0(5) no
C46 C47 C48 O7 115.3(6) no
C46 C47 C48 O8 -62.8(8) no
C50 C49 C57 C56 -179.4(10) no
C50 C49 C57 C58 1.4(15) no
C57 C49 C50 C51 1.0(19) no
C49 C50 C51 C52 -2(3) no
C50 C51 C52 C58 2(3) no
C51 C52 C58 C53 179.0(12) no
C51 C52 C58 C57 0.8(17) no
C54 C53 C58 C52 179.8(17) no
C54 C53 C58 C57 -2(3) no
C58 C53 C54 C55 2(3) no
C53 C54 C55 C56 0(3) no
C54 C55 C56 C57 -2(2) no
C55 C56 C57 C49 -177.8(10) no
C55 C56 C57 C58 1.4(15) no
C49 C57 C58 C52 -2.1(13) no
C49 C57 C58 C53 179.6(8) no
C56 C57 C58 C52 178.7(9) no
C56 C57 C58 C53 0.4(15) no
